data_1557159
loop_
_publ_author_name
'Sun, Ziyue'
'Zhao, Yanxia'
'Santoro, Orlando'
'Elsegood, Mark R. J.'
'Bedwell, Elizabeth V.'
'Zahra, Khadisha'
'Walton, Alex'
'Redshaw, Carl'

_publ_section_title
;
 Use of titanocalix[4]arenes in the ring opening polymerization of cyclic
 esters
;
_journal_issue 6
_journal_name_full 'Catalysis Science &amp; Technology'
_journal_page_first 1619
_journal_page_last 1639
_journal_paper_doi 10.1039/C9CY02571E
_journal_volume 10
_journal_year 2020
_chemical_formula_moiety 'C108 H146 Cl2 O8 Ti2, 6(C2 H3 N)'
_chemical_formula_sum 'C120 H164 Cl2 N6 O8 Ti2'
_chemical_formula_weight 1985.26
_space_group_crystal_system triclinic
_space_group_IT_number 2
_space_group_name_Hall '-P 1'
_space_group_name_H-M_alt 'P -1'
_atom_sites_solution_hydrogens geom
_atom_sites_solution_primary iterative
_atom_sites_solution_secondary difmap
_audit_creation_method SHELXL-2018/3
_audit_update_record
;
2019-09-19 deposited with the CCDC.	2020-01-27 downloaded from the CCDC.
;
_cell_angle_alpha 104.5590(15)
_cell_angle_beta 98.7810(13)
_cell_angle_gamma 102.0930(18)
_cell_formula_units_Z 2
_cell_length_a 12.5697(2)
_cell_length_b 18.1183(4)
_cell_length_c 27.5282(3)
_cell_measurement_reflns_used 18860
_cell_measurement_temperature 100(2)
_cell_measurement_theta_max 69.613
_cell_measurement_theta_min 3.371
_cell_volume 5792.04(19)
_computing_cell_refinement 'CrysAlisPro 1.171.39.46b (Rigaku OD, 2018)'
_computing_data_collection 'CrysAlisPro 1.171.39.46b (Rigaku OD, 2018)'
_computing_data_reduction 'CrysAlisPro 1.171.39.46b (Rigaku OD, 2018)'
_computing_molecular_graphics 'Bruker SHELXTL'
_computing_publication_material 'Bruker SHELXTL'
_computing_structure_refinement 'SHELXL-2018/3 (Sheldrick, 2018)'
_computing_structure_solution 'SHELXL-2018/2 (Sheldrick, 2015)'
_diffrn_ambient_temperature 100(2)
_diffrn_detector_area_resol_mean 10
_diffrn_detector_type 'Rigaku, HyPix 6000'
_diffrn_measured_fraction_theta_full 0.995
_diffrn_measured_fraction_theta_max 0.994
_diffrn_measurement_device 'four-circle diffractometer'
_diffrn_measurement_device_type
;
Rigaku 007HF equipped with Varimax confocal mirrors and 
an AFC11 goniometer and HyPix 6000 detector
;
_diffrn_measurement_method '\w scans'
_diffrn_radiation_collimation 'Varimax focusing mirrors'
_diffrn_radiation_type CuK\a
_diffrn_radiation_wavelength 1.54178
_diffrn_reflns_av_R_equivalents 0.0703
_diffrn_reflns_av_unetI/netI 0.0521
_diffrn_reflns_Laue_measured_fraction_full 0.995
_diffrn_reflns_Laue_measured_fraction_max 0.994
_diffrn_reflns_limit_h_max 14
_diffrn_reflns_limit_h_min -14
_diffrn_reflns_limit_k_max 21
_diffrn_reflns_limit_k_min -21
_diffrn_reflns_limit_l_max 33
_diffrn_reflns_limit_l_min -33
_diffrn_reflns_number 105088
_diffrn_reflns_point_group_measured_fraction_full 0.995
_diffrn_reflns_point_group_measured_fraction_max 0.994
_diffrn_reflns_theta_full 67.679
_diffrn_reflns_theta_max 68.246
_diffrn_reflns_theta_min 3.398
_diffrn_source 'Rotating-anode X-ray tube'
_exptl_absorpt_coefficient_mu 2.025
_exptl_absorpt_correction_T_max 1.000
_exptl_absorpt_correction_T_min 0.788
_exptl_absorpt_correction_type gaussian
_exptl_absorpt_process_details
; 
CrysAlisPro 1.171.39.46b (Rigaku Oxford Diffraction, 2018) 
Numerical absorption correction based on gaussian integration over 
   a multifaceted crystal model 
Empirical absorption correction using spherical harmonics, 
 implemented in SCALE3 ABSPACK scaling algorithm. 
;
_exptl_crystal_colour red
_exptl_crystal_density_diffrn 1.138
_exptl_crystal_density_method 'not measured'
_exptl_crystal_description plate
_exptl_crystal_F_000 2136
_exptl_crystal_recrystallization_method 'Re-crystallisation from solvent: acetonitrile'
_exptl_crystal_size_max 0.212
_exptl_crystal_size_mid 0.132
_exptl_crystal_size_min 0.020
_refine_diff_density_max 1.583
_refine_diff_density_min -0.444
_refine_diff_density_rms 0.085
_refine_ls_extinction_method none
_refine_ls_goodness_of_fit_ref 1.072
_refine_ls_hydrogen_treatment constr
_refine_ls_matrix_type full
_refine_ls_number_parameters 1279
_refine_ls_number_reflns 21053
_refine_ls_number_restraints 297
_refine_ls_restrained_S_all 1.072
_refine_ls_R_factor_all 0.1083
_refine_ls_R_factor_gt 0.0925
_refine_ls_shift/su_max 0.000
_refine_ls_shift/su_mean 0.000
_refine_ls_structure_factor_coef Fsqd
_refine_ls_weighting_details 'w=1/[\s^2^(Fo^2^)+(0.1513P)^2^+5.1953P] where P=(Fo^2^+2Fc^2^)/3'
_refine_ls_weighting_scheme calc
_refine_ls_wR_factor_gt 0.2464
_refine_ls_wR_factor_ref 0.2596
_reflns_Friedel_coverage 0.000
_reflns_number_gt 16916
_reflns_number_total 21053
_reflns_threshold_expression 'I > 2\s(I)'
_cod_data_source_file c9cy02571e2.cif
_cod_data_source_block 4
_cod_depositor_comments
;Adding full bibliography for 1557155--1557164.cif.

 Adding full bibliography for 1557155--1557164.cif.
;
_cod_original_cell_volume 5792.03(18)
_cod_database_code 1557159
_shelx_shelxl_version_number 2018/3
_shelx_space_group_comment
; 
The symmetry employed for this shelxl refinement is uniquely defined 
by the following loop, which should always be used as a source of 
symmetry information in preference to the above space-group names. 
They are only intended as comments. 
;
_shelx_estimated_absorpt_t_min 0.673
_shelx_estimated_absorpt_t_max 0.961

loop_
_space_group_symop_operation_xyz
'x, y, z'
'-x, -y, -z'

loop_
_atom_site_label
_atom_site_type_symbol
_atom_site_fract_x
_atom_site_fract_y
_atom_site_fract_z
_atom_site_U_iso_or_equiv
_atom_site_adp_type
_atom_site_occupancy
_atom_site_site_symmetry_order
_atom_site_calc_flag
_atom_site_refinement_flags_posn
_atom_site_refinement_flags_adp
_atom_site_refinement_flags_occupancy
_atom_site_disorder_assembly
_atom_site_disorder_group
Ti1 Ti 0.89488(5) 0.40858(4) 0.44960(2) 0.04132(19) Uani 1 1 d . . . . .
Cl1 Cl 0.99372(7) 0.54453(6) 0.45888(3) 0.0462(2) Uani 1 1 d . . . . .
O1 O 0.8568(2) 0.38880(17) 0.38118(9) 0.0443(6) Uani 1 1 d . . . . .
O2 O 0.7643(2) 0.42941(16) 0.46243(9) 0.0447(6) Uani 1 1 d . . . . .
O3 O 0.8638(2) 0.31501(17) 0.46232(10) 0.0472(6) Uani 1 1 d . . . . .
O4 O 1.0426(2) 0.35680(16) 0.42193(10) 0.0438(6) Uani 1 1 d . . . . .
C1 C 0.7979(3) 0.3603(2) 0.33220(13) 0.0396(8) Uani 1 1 d . . . . .
C2 C 0.8492(3) 0.3235(2) 0.29458(14) 0.0415(8) Uani 1 1 d . . . . .
C3 C 0.7847(3) 0.2883(2) 0.24477(14) 0.0442(9) Uani 1 1 d . . . . .
H3 H 0.817769 0.262426 0.218928 0.053 Uiso 1 1 calc R U . . .
C4 C 0.6749(3) 0.2896(3) 0.23159(15) 0.0496(10) Uani 1 1 d . . . . .
C5 C 0.6306(3) 0.3329(3) 0.26952(14) 0.0462(9) Uani 1 1 d . . . . .
H5 H 0.556761 0.337457 0.260490 0.055 Uiso 1 1 calc R U . . .
C6 C 0.6899(3) 0.3693(2) 0.31946(14) 0.0424(8) Uani 1 1 d . . . . .
C7 C 0.6002(4) 0.2450(3) 0.17786(16) 0.0590(12) Uani 1 1 d . . . . .
C8 C 0.6617(5) 0.2004(4) 0.1424(2) 0.0883(19) Uani 1 1 d . . . . .
H8A H 0.687191 0.161654 0.157177 0.132 Uiso 1 1 calc R U . . .
H8B H 0.726137 0.237674 0.138314 0.132 Uiso 1 1 calc R U . . .
H8C H 0.611557 0.173178 0.108746 0.132 Uiso 1 1 calc R U . . .
C9 C 0.5630(7) 0.3048(5) 0.1526(2) 0.108(2) Uani 1 1 d . . . . .
H9A H 0.509169 0.276424 0.120103 0.162 Uiso 1 1 calc R U . . .
H9B H 0.627959 0.338112 0.145909 0.162 Uiso 1 1 calc R U . . .
H9C H 0.528123 0.337945 0.175697 0.162 Uiso 1 1 calc R U . . .
C10 C 0.5010(5) 0.1899(5) 0.1836(2) 0.107(3) Uani 1 1 d . . . . .
H10A H 0.524893 0.153999 0.201643 0.160 Uiso 1 1 calc R U . . .
H10B H 0.454974 0.159288 0.149502 0.160 Uiso 1 1 calc R U . . .
H10C H 0.457456 0.220035 0.203352 0.160 Uiso 1 1 calc R U . . .
C11 C 0.6423(3) 0.4153(3) 0.36087(15) 0.0464(9) Uani 1 1 d . . . . .
H11A H 0.580096 0.432710 0.344498 0.056 Uiso 1 1 calc R U . . .
H11B H 0.700564 0.463091 0.382347 0.056 Uiso 1 1 calc R U . . .
C12 C 0.6637(3) 0.3736(2) 0.44274(14) 0.0451(9) Uani 1 1 d . . . . .
C13 C 0.6001(3) 0.3667(2) 0.39502(14) 0.0444(9) Uani 1 1 d . . . . .
C14 C 0.4975(3) 0.3109(2) 0.37687(15) 0.0469(9) Uani 1 1 d . . . . .
H14 H 0.453054 0.307685 0.344863 0.056 Uiso 1 1 calc R U . . .
C15 C 0.4578(3) 0.2596(3) 0.40403(16) 0.0494(10) Uani 1 1 d . . . . .
C16 C 0.5247(3) 0.2665(3) 0.45064(16) 0.0493(10) Uani 1 1 d . . . . .
H16 H 0.499579 0.231691 0.469577 0.059 Uiso 1 1 calc R U . . .
C17 C 0.6263(3) 0.3217(3) 0.47096(15) 0.0473(9) Uani 1 1 d . . . . .
C18 C 0.3478(3) 0.1948(3) 0.38272(17) 0.0556(11) Uani 1 1 d . . . . .
C19 C 0.2718(4) 0.2105(4) 0.3403(2) 0.0871(19) Uani 1 1 d . . . . .
H19A H 0.261745 0.263812 0.352377 0.131 Uiso 1 1 calc R U . . .
H19B H 0.199281 0.171762 0.331023 0.131 Uiso 1 1 calc R U . . .
H19C H 0.305261 0.206273 0.310150 0.131 Uiso 1 1 calc R U . . .
C20 C 0.2843(4) 0.1879(3) 0.4254(2) 0.0668(13) Uani 1 1 d . . . . .
H20A H 0.331188 0.176476 0.453050 0.100 Uiso 1 1 calc R U . . .
H20B H 0.215809 0.145031 0.411379 0.100 Uiso 1 1 calc R U . . .
H20C H 0.265312 0.237662 0.439188 0.100 Uiso 1 1 calc R U . . .
C21 C 0.3758(5) 0.1153(3) 0.3633(2) 0.0761(15) Uani 1 1 d . . . . .
H21A H 0.413264 0.116255 0.334638 0.114 Uiso 1 1 calc R U . . .
H21B H 0.306861 0.072689 0.351548 0.114 Uiso 1 1 calc R U . . .
H21C H 0.425006 0.106426 0.391233 0.114 Uiso 1 1 calc R U . . .
C22 C 0.6969(3) 0.3225(3) 0.52100(15) 0.0525(10) Uani 1 1 d . . . . .
H22A H 0.750948 0.374939 0.535958 0.063 Uiso 1 1 calc R U . . .
H22B H 0.647889 0.315895 0.545361 0.063 Uiso 1 1 calc R U . . .
C23 C 0.8485(3) 0.2630(3) 0.49043(15) 0.0478(10) Uani 1 1 d . . . . .
C24 C 0.7606(3) 0.2598(3) 0.51633(15) 0.0514(10) Uani 1 1 d . . . . .
C25 C 0.7391(4) 0.1989(3) 0.53849(16) 0.0598(12) Uani 1 1 d . . . . .
H25 H 0.678914 0.194604 0.555621 0.072 Uiso 1 1 calc R U . . .
C26 C 0.8018(4) 0.1440(3) 0.53668(17) 0.0655(14) Uani 1 1 d . . . . .
C27 C 0.8960(4) 0.1553(3) 0.51537(16) 0.0590(12) Uani 1 1 d . . . . .
H27 H 0.943878 0.121224 0.516361 0.071 Uiso 1 1 calc R U . . .
C28 C 0.9208(3) 0.2155(3) 0.49279(15) 0.0510(10) Uani 1 1 d . . . . .
C29 C 0.7685(5) 0.0731(3) 0.5577(2) 0.0773(16) Uani 1 1 d . . . . .
C30 C 0.7885(10) 0.0985(5) 0.6131(3) 0.161(5) Uani 1 1 d . . . . .
H30A H 0.738709 0.131489 0.623914 0.242 Uiso 1 1 calc R U . . .
H30B H 0.866116 0.129095 0.627266 0.242 Uiso 1 1 calc R U . . .
H30C H 0.774101 0.052213 0.625759 0.242 Uiso 1 1 calc R U . . .
C31 C 0.8485(7) 0.0150(5) 0.5476(3) 0.118(3) Uani 1 1 d . . . . .
H31A H 0.826621 -0.028513 0.562136 0.177 Uiso 1 1 calc R U . . .
H31B H 0.925912 0.044373 0.563959 0.177 Uiso 1 1 calc R U . . .
H31C H 0.841941 -0.006168 0.510508 0.177 Uiso 1 1 calc R U . . .
C32 C 0.6620(8) 0.0224(5) 0.5280(4) 0.159(5) Uani 1 1 d . . . . .
H32A H 0.651648 -0.029238 0.534337 0.239 Uiso 1 1 calc R U . . .
H32B H 0.659433 0.015757 0.491355 0.239 Uiso 1 1 calc R U . . .
H32C H 0.602483 0.046160 0.538089 0.239 Uiso 1 1 calc R U . . .
C33 C 1.0256(3) 0.2326(3) 0.47244(15) 0.0513(10) Uani 1 1 d . . . . .
H33A H 1.073845 0.199534 0.481982 0.062 Uiso 1 1 calc R U . . .
H33B H 1.066759 0.288614 0.489068 0.062 Uiso 1 1 calc R U . . .
C34 C 1.0101(3) 0.2776(2) 0.39160(15) 0.0444(9) Uani 1 1 d . . . . .
C35 C 1.0026(3) 0.2171(3) 0.41464(16) 0.0476(9) Uani 1 1 d . . . . .
C36 C 0.9686(3) 0.1401(3) 0.38415(17) 0.0514(10) Uani 1 1 d . . . . .
H36 H 0.965073 0.099367 0.400358 0.062 Uiso 1 1 calc R U . . .
C37 C 0.9389(3) 0.1184(3) 0.33031(17) 0.0506(10) Uani 1 1 d . . . . .
C38 C 0.9444(3) 0.1806(3) 0.30908(16) 0.0486(10) Uani 1 1 d . . . . .
H38 H 0.924487 0.168463 0.272719 0.058 Uiso 1 1 calc R U . . .
C39 C 0.9770(3) 0.2593(3) 0.33772(15) 0.0444(9) Uani 1 1 d . . . . .
C40 C 0.9044(4) 0.0322(3) 0.29799(19) 0.0623(12) Uani 1 1 d D . . . .
C41 C 1.0018(9) -0.0076(6) 0.3144(5) 0.096(4) Uani 0.591(11) 1 d D . P A 1
H41A H 1.071051 0.018537 0.306675 0.144 Uiso 0.591(11) 1 calc R U P A 1
H41B H 1.013241 -0.001872 0.351286 0.144 Uiso 0.591(11) 1 calc R U P A 1
H41C H 0.980572 -0.063827 0.295099 0.144 Uiso 0.591(11) 1 calc R U P A 1
C42 C 0.8940(11) 0.0193(6) 0.2405(3) 0.084(4) Uani 0.591(11) 1 d D . P A 1
H42A H 0.961540 0.050610 0.234421 0.125 Uiso 0.591(11) 1 calc R U P A 1
H42B H 0.884569 -0.036771 0.223354 0.125 Uiso 0.591(11) 1 calc R U P A 1
H42C H 0.829191 0.035749 0.226744 0.125 Uiso 0.591(11) 1 calc R U P A 1
C43 C 0.8044(10) -0.0135(6) 0.3119(4) 0.079(3) Uani 0.591(11) 1 d D . P A 1
H43A H 0.816897 -0.002363 0.349336 0.119 Uiso 0.591(11) 1 calc R U P A 1
H43B H 0.737976 0.002366 0.299379 0.119 Uiso 0.591(11) 1 calc R U P A 1
H43C H 0.793354 -0.070153 0.295988 0.119 Uiso 0.591(11) 1 calc R U P A 1
C41X C 0.9879(14) 0.0173(8) 0.2654(7) 0.089(6) Uani 0.409(11) 1 d D . P A 2
H41D H 1.000534 0.057793 0.247565 0.133 Uiso 0.409(11) 1 calc R U P A 2
H41E H 1.058236 0.019451 0.287378 0.133 Uiso 0.409(11) 1 calc R U P A 2
H41F H 0.959187 -0.034902 0.240096 0.133 Uiso 0.409(11) 1 calc R U P A 2
C42X C 0.7905(13) 0.0210(9) 0.2572(6) 0.099(6) Uani 0.409(11) 1 d D . P A 2
H42D H 0.804384 0.056675 0.236094 0.148 Uiso 0.409(11) 1 calc R U P A 2
H42E H 0.765435 -0.033753 0.235060 0.148 Uiso 0.409(11) 1 calc R U P A 2
H42F H 0.732854 0.033146 0.275833 0.148 Uiso 0.409(11) 1 calc R U P A 2
C43X C 0.8751(14) -0.0239(8) 0.3279(5) 0.077(4) Uani 0.409(11) 1 d D . P A 2
H43D H 0.820420 -0.008490 0.347561 0.116 Uiso 0.409(11) 1 calc R U P A 2
H43E H 0.843283 -0.077356 0.304384 0.116 Uiso 0.409(11) 1 calc R U P A 2
H43F H 0.942332 -0.023004 0.351666 0.116 Uiso 0.409(11) 1 calc R U P A 2
C44 C 0.9688(3) 0.3220(2) 0.31012(15) 0.0443(9) Uani 1 1 d . . . . .
H44A H 1.012674 0.374458 0.333152 0.053 Uiso 1 1 calc R U . . .
H44B H 1.000735 0.310456 0.279167 0.053 Uiso 1 1 calc R U . . .
C45 C 1.1631(3) 0.3891(3) 0.44287(15) 0.0457(9) Uani 1 1 d D . . . .
H45A H 1.196712 0.345635 0.446934 0.055 Uiso 1 1 calc R U . . .
H45B H 1.175544 0.427107 0.477336 0.055 Uiso 1 1 calc R U . . .
C46 C 1.2197(3) 0.4297(3) 0.40910(15) 0.0463(9) Uani 1 1 d D . . . .
H46A H 1.183706 0.471227 0.403235 0.056 Uiso 1 1 calc R U . . .
H46B H 1.212333 0.391061 0.375360 0.056 Uiso 1 1 calc R U . . .
C47 C 1.3436(3) 0.4668(3) 0.43441(15) 0.0462(9) Uani 1 1 d D . . . .
H47A H 1.349979 0.501815 0.469293 0.055 Uiso 1 1 calc R U . . .
H47B H 1.379672 0.424316 0.438183 0.055 Uiso 1 1 calc R U . . .
C48 C 1.4058(3) 0.5143(3) 0.40415(14) 0.0462(9) Uani 1 1 d D . . . .
H48A H 1.363591 0.551552 0.395840 0.055 Uiso 1 1 calc R U . . .
H48B H 1.409574 0.477895 0.371328 0.055 Uiso 1 1 calc R U . . .
C49 C 1.5237(3) 0.5606(3) 0.43346(14) 0.0463(9) Uani 1 1 d D . . . .
H49A H 1.520412 0.593194 0.467670 0.056 Uiso 1 1 calc R U . . .
H49B H 1.567952 0.522995 0.438882 0.056 Uiso 1 1 calc R U . . .
C50 C 1.5822(3) 0.6138(3) 0.40563(15) 0.0479(9) Uani 1 1 d D . . . .
H50A H 1.541459 0.654392 0.402958 0.058 Uiso 1 1 calc R U . . .
H50B H 1.579331 0.581944 0.370286 0.058 Uiso 1 1 calc R U . . .
C51 C 1.7037(3) 0.6550(3) 0.43236(16) 0.0523(10) Uani 1 1 d D . . . .
H51A H 1.746127 0.614582 0.431478 0.063 Uiso 1 1 calc R U . . .
H51B H 1.707123 0.681764 0.468866 0.063 Uiso 1 1 calc R U . . .
C52 C 1.7599(4) 0.7160(3) 0.40803(17) 0.0603(12) Uani 1 1 d D . . . .
H52A H 1.841617 0.729088 0.420796 0.072 Uiso 1 1 calc R U . . .
H52B H 1.743893 0.691950 0.370315 0.072 Uiso 1 1 calc R U . . .
C53 C 1.7221(5) 0.7922(3) 0.4194(2) 0.0804(16) Uani 1 1 d D . . . .
H53A H 1.640482 0.779467 0.406600 0.097 Uiso 1 1 calc R U . . .
H53B H 1.738411 0.816686 0.457114 0.097 Uiso 1 1 calc R U . . .
C54 C 1.7792(7) 0.8507(4) 0.3948(3) 0.112(3) Uani 1 1 d D . . . .
H54A H 1.860016 0.864150 0.407806 0.168 Uiso 1 1 calc R U . . .
H54B H 1.752844 0.898625 0.403235 0.168 Uiso 1 1 calc R U . . .
H54C H 1.761780 0.827227 0.357411 0.168 Uiso 1 1 calc R U . . .
Ti1A Ti 0.08337(5) 0.52461(5) 0.06629(2) 0.0418(2) Uani 1 1 d . . . . .
Cl1A Cl -0.02361(8) 0.40725(7) -0.00398(4) 0.0569(3) Uani 1 1 d . . . . .
O1A O 0.1314(2) 0.61886(19) 0.11319(10) 0.0528(7) Uani 1 1 d . . . . .
O2A O 0.2202(2) 0.52375(17) 0.05057(9) 0.0431(6) Uani 1 1 d . . . . .
O3A O 0.0945(2) 0.46302(19) 0.10771(10) 0.0484(7) Uani 1 1 d . . . . .
O4A O -0.0773(2) 0.52864(18) 0.09753(9) 0.0468(7) Uani 1 1 d . . . . .
C1A C 0.1729(3) 0.6958(3) 0.13451(14) 0.0452(9) Uani 1 1 d . . . . .
C2A C 0.1063(4) 0.7380(3) 0.16091(15) 0.0487(10) Uani 1 1 d . . . . .
C3A C 0.1490(4) 0.8167(3) 0.1840(2) 0.0646(12) Uani 1 1 d . . . . .
H3A H 0.104683 0.845626 0.201752 0.078 Uiso 1 1 calc R U . . .
C4A C 0.2551(5) 0.8563(3) 0.1824(2) 0.0760(15) Uani 1 1 d . . . . .
C5A C 0.3187(4) 0.8108(3) 0.15515(19) 0.0637(12) Uani 1 1 d . . . . .
H5A H 0.391816 0.836611 0.153955 0.076 Uiso 1 1 calc R U . . .
C6A C 0.2796(4) 0.7323(3) 0.13083(15) 0.0491(10) Uani 1 1 d . . . . .
C7A C 0.3030(7) 0.9441(5) 0.2069(4) 0.117(3) Uani 1 1 d . . . . .
C8A C 0.2220(7) 0.9862(5) 0.2280(4) 0.124(3) Uani 1 1 d . . . . .
H8D H 0.201944 0.968461 0.257038 0.187 Uiso 1 1 calc R U . . .
H8E H 0.154877 0.974462 0.201161 0.187 Uiso 1 1 calc R U . . .
H8F H 0.256256 1.043209 0.239779 0.187 Uiso 1 1 calc R U . . .
C9A C 0.3229(10) 0.9807(6) 0.1609(6) 0.188(6) Uani 1 1 d . . . . .
H9D H 0.341185 1.038398 0.173727 0.282 Uiso 1 1 calc R U . . .
H9E H 0.255116 0.961494 0.133623 0.282 Uiso 1 1 calc R U . . .
H9F H 0.384689 0.964550 0.147151 0.282 Uiso 1 1 calc R U . . .
C10A C 0.4066(9) 0.9602(6) 0.2418(4) 0.182(6) Uani 1 1 d . . . . .
H10D H 0.394558 0.939375 0.270642 0.274 Uiso 1 1 calc R U . . .
H10E H 0.439258 1.017413 0.254715 0.274 Uiso 1 1 calc R U . . .
H10F H 0.457448 0.935035 0.224049 0.274 Uiso 1 1 calc R U . . .
C11A C 0.3433(3) 0.6857(3) 0.09726(15) 0.0502(10) Uani 1 1 d . . . . .
H11C H 0.298050 0.664812 0.061658 0.060 Uiso 1 1 calc R U . . .
H11D H 0.413185 0.722461 0.096657 0.060 Uiso 1 1 calc R U . . .
C12A C 0.3112(3) 0.5405(3) 0.09060(13) 0.0444(9) Uani 1 1 d . . . . .
C13A C 0.3724(3) 0.6177(3) 0.11386(14) 0.0465(9) Uani 1 1 d . . . . .
C14A C 0.4652(3) 0.6328(3) 0.15421(14) 0.0496(10) Uani 1 1 d . . . . .
H14A H 0.508631 0.685661 0.169925 0.060 Uiso 1 1 calc R U . . .
C15A C 0.4949(3) 0.5732(3) 0.17165(15) 0.0527(11) Uani 1 1 d . . . . .
C16A C 0.4297(3) 0.4967(3) 0.14780(14) 0.0499(10) Uani 1 1 d . . . . .
H16A H 0.448991 0.454978 0.159256 0.060 Uiso 1 1 calc R U . . .
C17A C 0.3368(3) 0.4784(3) 0.10755(14) 0.0462(9) Uani 1 1 d . . . . .
C18A C 0.5986(3) 0.5895(3) 0.21433(16) 0.0615(13) Uani 1 1 d . . . . .
C19A C 0.6774(4) 0.5451(5) 0.1942(2) 0.108(3) Uani 1 1 d . . . . .
H19D H 0.687857 0.553604 0.161280 0.162 Uiso 1 1 calc R U . . .
H19E H 0.646901 0.488674 0.189195 0.162 Uiso 1 1 calc R U . . .
H19F H 0.749209 0.563818 0.218862 0.162 Uiso 1 1 calc R U . . .
C20A C 0.5643(4) 0.5628(6) 0.2589(2) 0.125(3) Uani 1 1 d . . . . .
H20D H 0.527253 0.506223 0.246983 0.187 Uiso 1 1 calc R U . . .
H20E H 0.513025 0.592205 0.272705 0.187 Uiso 1 1 calc R U . . .
H20F H 0.630654 0.572773 0.285945 0.187 Uiso 1 1 calc R U . . .
C21A C 0.6582(7) 0.6754(5) 0.2358(4) 0.159(4) Uani 1 1 d . . . . .
H21D H 0.708057 0.684367 0.268981 0.239 Uiso 1 1 calc R U . . .
H21E H 0.603587 0.706623 0.240689 0.239 Uiso 1 1 calc R U . . .
H21F H 0.701867 0.691493 0.211896 0.239 Uiso 1 1 calc R U . . .
C22A C 0.2700(3) 0.3936(3) 0.08277(15) 0.0484(10) Uani 1 1 d . . . . .
H22C H 0.322991 0.360099 0.079601 0.058 Uiso 1 1 calc R U . . .
H22D H 0.231853 0.388942 0.047486 0.058 Uiso 1 1 calc R U . . .
C23A C 0.0970(3) 0.3960(3) 0.11920(14) 0.0437(9) Uani 1 1 d . . . . .
C24A C 0.1830(3) 0.3598(3) 0.10965(14) 0.0461(9) Uani 1 1 d . . . . .
C25A C 0.1800(3) 0.2894(3) 0.12135(16) 0.0513(10) Uani 1 1 d . . . . .
H25A H 0.238291 0.264624 0.115476 0.062 Uiso 1 1 calc R U . . .
C26A C 0.0945(4) 0.2535(3) 0.14146(16) 0.0539(10) Uani 1 1 d . . . . .
C27A C 0.0115(3) 0.2927(3) 0.15080(15) 0.0507(10) Uani 1 1 d . . . . .
H27A H -0.046752 0.269746 0.164961 0.061 Uiso 1 1 calc R U . . .
C28A C 0.0103(3) 0.3627(3) 0.14046(14) 0.0445(9) Uani 1 1 d . . . . .
C29A C 0.0912(4) 0.1740(3) 0.1525(2) 0.0642(12) Uani 1 1 d . . . . .
C30A C 0.1513(7) 0.1252(4) 0.1181(3) 0.100(2) Uani 1 1 d . . . . .
H30D H 0.145000 0.074194 0.125020 0.150 Uiso 1 1 calc R U . . .
H30E H 0.230103 0.153542 0.125218 0.150 Uiso 1 1 calc R U . . .
H30F H 0.117340 0.116632 0.081967 0.150 Uiso 1 1 calc R U . . .
C31A C -0.0294(5) 0.1255(4) 0.1434(3) 0.0937(19) Uani 1 1 d . . . . .
H31D H -0.029843 0.073329 0.147603 0.141 Uiso 1 1 calc R U . . .
H31E H -0.068876 0.119498 0.108523 0.141 Uiso 1 1 calc R U . . .
H31F H -0.066749 0.152767 0.168398 0.141 Uiso 1 1 calc R U . . .
C32A C 0.1474(6) 0.1888(4) 0.2083(2) 0.0880(18) Uani 1 1 d . . . . .
H32D H 0.110147 0.220587 0.230836 0.132 Uiso 1 1 calc R U . . .
H32E H 0.225964 0.217084 0.214191 0.132 Uiso 1 1 calc R U . . .
H32F H 0.142472 0.138181 0.215690 0.132 Uiso 1 1 calc R U . . .
C33A C -0.0866(3) 0.3999(3) 0.14426(15) 0.0451(9) Uani 1 1 d . . . . .
H33C H -0.139110 0.369563 0.159991 0.054 Uiso 1 1 calc R U . . .
H33D H -0.126160 0.393671 0.108928 0.054 Uiso 1 1 calc R U . . .
C34A C -0.0552(3) 0.5480(3) 0.15220(13) 0.0429(9) Uani 1 1 d . . . . .
C35A C -0.0593(3) 0.4866(3) 0.17459(14) 0.0424(9) Uani 1 1 d . . . . .
C36A C -0.0379(3) 0.5076(2) 0.22828(13) 0.0396(8) Uani 1 1 d . . . . .
H36A H -0.041420 0.466831 0.244410 0.048 Uiso 1 1 calc R U . . .
C37A C -0.0118(3) 0.5849(2) 0.25902(13) 0.0394(8) Uani 1 1 d . . . . .
C38A C -0.0038(3) 0.6441(3) 0.23477(14) 0.0414(8) Uani 1 1 d . . . . .
H38A H 0.016533 0.697691 0.255188 0.050 Uiso 1 1 calc R U . . .
C39A C -0.0249(3) 0.6267(3) 0.18086(14) 0.0443(9) Uani 1 1 d . . . . .
C40A C 0.0019(3) 0.6032(3) 0.31788(13) 0.0422(9) Uani 1 1 d . . . . .
C41A C 0.0930(3) 0.5670(3) 0.33910(14) 0.0498(10) Uani 1 1 d . . . . .
H41G H 0.163393 0.589022 0.330500 0.075 Uiso 1 1 calc R U . . .
H41H H 0.070570 0.509624 0.323731 0.075 Uiso 1 1 calc R U . . .
H41I H 0.102974 0.579542 0.376538 0.075 Uiso 1 1 calc R U . . .
C42A C -0.1099(3) 0.5646(3) 0.32857(14) 0.0501(10) Uani 1 1 d . . . . .
H42G H -0.102536 0.573443 0.365675 0.075 Uiso 1 1 calc R U . . .
H42H H -0.130450 0.507750 0.311113 0.075 Uiso 1 1 calc R U . . .
H42I H -0.167746 0.588002 0.315724 0.075 Uiso 1 1 calc R U . . .
C43A C 0.0338(4) 0.6915(3) 0.34510(14) 0.0515(10) Uani 1 1 d . . . . .
H43G H 0.101117 0.716949 0.335659 0.077 Uiso 1 1 calc R U . . .
H43H H 0.048147 0.700296 0.382382 0.077 Uiso 1 1 calc R U . . .
H43I H -0.027321 0.713995 0.334782 0.077 Uiso 1 1 calc R U . . .
C44A C -0.0120(3) 0.6954(3) 0.15794(15) 0.0503(10) Uani 1 1 d . . . . .
H44C H -0.051594 0.675373 0.121387 0.060 Uiso 1 1 calc R U . . .
H44D H -0.048955 0.733946 0.175916 0.060 Uiso 1 1 calc R U . . .
C45A C -0.1903(3) 0.5286(3) 0.07366(14) 0.0484(10) Uani 1 1 d D U . . .
H45C H -0.188272 0.542480 0.041186 0.058 Uiso 1 1 calc R U . . .
H45D H -0.215290 0.569594 0.096919 0.058 Uiso 1 1 calc R U . . .
C46A C -0.2727(3) 0.4503(3) 0.06249(16) 0.0584(11) Uani 1 1 d D U . . .
H46C H -0.279104 0.438481 0.095302 0.070 Uiso 1 1 calc R U . . .
H46D H -0.244436 0.408683 0.041623 0.070 Uiso 1 1 calc R U . . .
C47A C -0.3893(3) 0.4476(3) 0.03352(17) 0.0647(12) Uani 1 1 d D U . . .
H47C H -0.382350 0.463418 0.001993 0.078 Uiso 1 1 calc R U . . .
H47D H -0.420387 0.486152 0.055520 0.078 Uiso 1 1 calc R U . . .
C48A C -0.4707(4) 0.3645(3) 0.01856(19) 0.0667(13) Uani 1 1 d D U . . .
H48C H -0.432571 0.324920 0.003006 0.080 Uiso 1 1 calc R U . . .
H48D H -0.488805 0.353508 0.050224 0.080 Uiso 1 1 calc R U . . .
C49A C -0.5788(4) 0.3542(3) -0.01881(18) 0.0673(13) Uani 1 1 d D U . . .
H49C H -0.617622 0.393435 -0.003407 0.081 Uiso 1 1 calc R U . . .
H49D H -0.561358 0.364686 -0.050694 0.081 Uiso 1 1 calc R U . . .
C50A C -0.6551(4) 0.2729(4) -0.0322(2) 0.0822(16) Uani 1 1 d D U . . .
H50C H -0.670848 0.261966 -0.000134 0.099 Uiso 1 1 calc R U . . .
H50D H -0.616807 0.233828 -0.048285 0.099 Uiso 1 1 calc R U . . .
C51A C -0.7647(5) 0.2625(5) -0.0685(3) 0.119(3) Uani 1 1 d D U . . .
H51C H -0.748725 0.272755 -0.100661 0.143 Uiso 1 1 calc R U . . .
H51D H -0.802070 0.302354 -0.052562 0.143 Uiso 1 1 calc R U . . .
C52A C -0.8449(8) 0.1800(6) -0.0820(4) 0.162(4) Uani 1 1 d D U . . .
H52C H -0.803514 0.139454 -0.090989 0.194 Uiso 0.69(2) 1 calc R U P B 1
H52D H -0.903977 0.172486 -0.112334 0.194 Uiso 0.69(2) 1 calc R U P B 1
H52E H -0.865348 0.162876 -0.120002 0.194 Uiso 0.31(2) 1 calc R U P B 2
H52F H -0.796442 0.146850 -0.072684 0.194 Uiso 0.31(2) 1 calc R U P B 2
C53A C -0.8998(16) 0.1688(10) -0.0359(6) 0.178(7) Uani 0.69(2) 1 d D U P B 1
H53C H -0.842246 0.163278 -0.009160 0.214 Uiso 0.69(2) 1 calc R U P B 1
H53D H -0.921114 0.217855 -0.020924 0.214 Uiso 0.69(2) 1 calc R U P B 1
C54A C -0.9996(16) 0.1011(15) -0.0468(12) 0.205(9) Uani 0.69(2) 1 d D U P B 1
H54D H -1.025494 0.100865 -0.015024 0.307 Uiso 0.69(2) 1 calc R U P B 1
H54E H -1.059068 0.106351 -0.072227 0.307 Uiso 0.69(2) 1 calc R U P B 1
H54F H -0.979861 0.051539 -0.060412 0.307 Uiso 0.69(2) 1 calc R U P B 1
C53X C -0.952(2) 0.149(2) -0.0663(19) 0.199(11) Uani 0.31(2) 1 d D U P B 2
H53E H -0.967011 0.193440 -0.040958 0.238 Uiso 0.31(2) 1 calc R U P B 2
H53F H -1.014123 0.131360 -0.096847 0.238 Uiso 0.31(2) 1 calc R U P B 2
C54X C -0.950(4) 0.082(3) -0.043(2) 0.228(19) Uani 0.31(2) 1 d D U P B 2
H54G H -1.021230 0.065463 -0.033827 0.342 Uiso 0.31(2) 1 calc R U P B 2
H54H H -0.936780 0.037894 -0.068166 0.342 Uiso 0.31(2) 1 calc R U P B 2
H54I H -0.889617 0.100041 -0.012218 0.342 Uiso 0.31(2) 1 calc R U P B 2
N1 N 0.6427(12) 0.0578(8) 0.3904(6) 0.138(5) Uani 0.561(8) 1 d D U P C 1
C55 C 0.6617(9) 0.1141(7) 0.3774(5) 0.085(3) Uani 0.561(8) 1 d D U P C 1
C56 C 0.6906(4) 0.1797(3) 0.36042(19) 0.0652(12) Uani 1 1 d D U . . .
N1X N 0.6411(9) 0.1108(7) 0.2641(4) 0.081(3) Uani 0.439(8) 1 d D U P C 2
C55X C 0.6648(8) 0.1416(6) 0.3076(4) 0.056(3) Uani 0.439(8) 1 d D U P C 2
N2 N 0.3800(5) 0.7136(5) 0.3481(2) 0.111(2) Uani 1 1 d D . . . .
C57 C 0.3474(4) 0.7043(5) 0.3061(2) 0.0865(19) Uani 1 1 d D . . . .
C58 C 0.3000(5) 0.6898(5) 0.2520(2) 0.106(2) Uani 1 1 d D . . . .
H58A H 0.333232 0.652402 0.231127 0.158 Uiso 1 1 calc R U . . .
H58B H 0.315584 0.739601 0.243220 0.158 Uiso 1 1 calc R U . . .
H58C H 0.219244 0.667694 0.245184 0.158 Uiso 1 1 calc R U . . .
N3 N 0.3629(5) 0.3647(4) 0.2602(2) 0.1051(19) Uani 1 1 d D . . . .
C59 C 0.3145(4) 0.4084(4) 0.25452(19) 0.0748(16) Uani 1 1 d D . . . .
C60 C 0.2550(5) 0.4674(4) 0.2487(2) 0.094(2) Uani 1 1 d D . . . .
H60A H 0.274004 0.510213 0.280984 0.141 Uiso 1 1 calc R U . . .
H60B H 0.174526 0.443040 0.239938 0.141 Uiso 1 1 calc R U . . .
H60C H 0.276245 0.488740 0.221158 0.141 Uiso 1 1 calc R U . . .
N4 N 0.623(2) -0.1490(18) 0.1575(13) 0.221(10) Uani 0.5 1 d D U P . .
C61 C 0.635(3) -0.096(2) 0.1415(17) 0.249(16) Uani 0.5 1 d D U P . .
C62 C 0.622(3) -0.030(2) 0.1230(17) 0.253(15) Uani 0.5 1 d D U P . .

loop_
_atom_site_aniso_label
_atom_site_aniso_U_11
_atom_site_aniso_U_22
_atom_site_aniso_U_33
_atom_site_aniso_U_23
_atom_site_aniso_U_13
_atom_site_aniso_U_12
Ti1 0.0329(3) 0.0611(5) 0.0274(3) 0.0147(3) 0.0025(2) 0.0077(3)
Cl1 0.0421(5) 0.0647(6) 0.0274(4) 0.0177(4) 0.0006(3) 0.0047(4)
O1 0.0360(13) 0.0660(18) 0.0285(12) 0.0121(12) 0.0027(10) 0.0132(12)
O2 0.0372(13) 0.0611(17) 0.0308(13) 0.0116(12) 0.0051(10) 0.0061(12)
O3 0.0370(13) 0.0677(18) 0.0354(14) 0.0188(13) 0.0048(11) 0.0082(12)
O4 0.0307(12) 0.0619(17) 0.0375(14) 0.0183(12) 0.0025(10) 0.0080(11)
C1 0.0353(18) 0.056(2) 0.0271(17) 0.0157(16) 0.0011(14) 0.0096(16)
C2 0.0381(19) 0.057(2) 0.0317(18) 0.0164(16) 0.0071(15) 0.0127(16)
C3 0.042(2) 0.057(2) 0.0336(19) 0.0144(17) 0.0079(15) 0.0128(17)
C4 0.047(2) 0.068(3) 0.034(2) 0.0179(19) 0.0051(17) 0.0140(19)
C5 0.0377(19) 0.066(3) 0.0347(19) 0.0175(18) -0.0006(15) 0.0165(18)
C6 0.0368(19) 0.054(2) 0.0373(19) 0.0167(17) 0.0047(15) 0.0127(16)
C7 0.048(2) 0.087(3) 0.032(2) 0.009(2) -0.0033(17) 0.018(2)
C8 0.065(3) 0.124(5) 0.046(3) -0.011(3) -0.004(2) 0.015(3)
C9 0.127(6) 0.144(6) 0.047(3) 0.023(3) -0.021(3) 0.056(5)
C10 0.065(4) 0.144(6) 0.064(4) -0.008(4) 0.002(3) -0.021(4)
C11 0.0366(19) 0.067(3) 0.0350(19) 0.0153(18) 0.0026(15) 0.0162(18)
C12 0.0377(19) 0.058(2) 0.0339(19) 0.0074(17) 0.0070(15) 0.0086(17)
C13 0.0385(19) 0.060(2) 0.0357(19) 0.0137(17) 0.0073(15) 0.0160(17)
C14 0.0368(19) 0.060(3) 0.039(2) 0.0087(18) 0.0020(16) 0.0126(17)
C15 0.036(2) 0.065(3) 0.045(2) 0.0141(19) 0.0067(16) 0.0133(18)
C16 0.038(2) 0.067(3) 0.042(2) 0.0168(19) 0.0110(16) 0.0098(18)
C17 0.0367(19) 0.067(3) 0.0339(19) 0.0112(18) 0.0085(15) 0.0073(18)
C18 0.040(2) 0.066(3) 0.052(2) 0.013(2) 0.0003(18) 0.0086(19)
C19 0.053(3) 0.118(5) 0.076(4) 0.053(3) -0.019(3) -0.014(3)
C20 0.045(2) 0.082(3) 0.073(3) 0.034(3) 0.004(2) 0.008(2)
C21 0.061(3) 0.077(4) 0.073(3) 0.010(3) 0.004(3) 0.004(3)
C22 0.039(2) 0.078(3) 0.035(2) 0.0185(19) 0.0070(16) 0.0008(19)
C23 0.044(2) 0.057(2) 0.0350(19) 0.0201(18) -0.0003(16) -0.0037(18)
C24 0.042(2) 0.070(3) 0.0309(19) 0.0155(18) -0.0003(16) -0.0042(19)
C25 0.052(2) 0.083(3) 0.037(2) 0.028(2) -0.0011(18) -0.002(2)
C26 0.065(3) 0.078(3) 0.042(2) 0.029(2) -0.006(2) -0.010(2)
C27 0.058(3) 0.070(3) 0.042(2) 0.025(2) -0.0059(19) 0.003(2)
C28 0.046(2) 0.065(3) 0.035(2) 0.0201(19) -0.0017(16) 0.0015(19)
C29 0.080(4) 0.078(4) 0.068(3) 0.039(3) 0.001(3) -0.004(3)
C30 0.253(12) 0.114(6) 0.077(5) 0.069(5) -0.026(6) -0.042(7)
C31 0.119(6) 0.116(6) 0.128(7) 0.071(5) 0.015(5) 0.013(5)
C32 0.155(8) 0.131(7) 0.146(7) 0.098(6) -0.057(6) -0.065(6)
C33 0.044(2) 0.069(3) 0.040(2) 0.0227(19) 0.0003(17) 0.0111(19)
C34 0.0290(17) 0.057(2) 0.046(2) 0.0174(18) 0.0036(15) 0.0089(16)
C35 0.0349(19) 0.063(3) 0.045(2) 0.0214(19) 0.0036(16) 0.0120(17)
C36 0.044(2) 0.062(3) 0.051(2) 0.025(2) 0.0063(18) 0.0127(19)
C37 0.041(2) 0.061(3) 0.051(2) 0.018(2) 0.0097(17) 0.0118(18)
C38 0.0358(19) 0.069(3) 0.040(2) 0.0159(19) 0.0067(16) 0.0117(18)
C39 0.0311(18) 0.062(3) 0.042(2) 0.0193(18) 0.0075(15) 0.0132(17)
C40 0.066(3) 0.060(3) 0.058(3) 0.016(2) 0.010(2) 0.012(2)
C41 0.103(8) 0.062(6) 0.103(9) -0.008(6) -0.003(6) 0.038(6)
C42 0.118(10) 0.066(6) 0.058(6) 0.011(4) 0.017(6) 0.017(6)
C43 0.091(8) 0.065(6) 0.068(6) 0.009(5) 0.024(6) -0.001(5)
C41X 0.111(13) 0.061(8) 0.098(13) 0.014(8) 0.046(11) 0.021(8)
C42X 0.100(13) 0.083(11) 0.078(10) -0.002(8) -0.021(9) 0.009(9)
C43X 0.066(9) 0.062(8) 0.085(10) 0.010(7) 0.000(7) 0.003(7)
C44 0.0370(19) 0.060(2) 0.0348(19) 0.0150(17) 0.0094(15) 0.0074(17)
C45 0.0319(18) 0.064(3) 0.037(2) 0.0180(18) -0.0006(15) 0.0053(17)
C46 0.0316(18) 0.070(3) 0.038(2) 0.0196(18) 0.0041(15) 0.0117(17)
C47 0.0311(18) 0.070(3) 0.038(2) 0.0187(18) 0.0056(15) 0.0107(17)
C48 0.0339(19) 0.068(3) 0.0346(19) 0.0170(18) 0.0027(15) 0.0109(17)
C49 0.0338(19) 0.073(3) 0.0327(19) 0.0172(18) 0.0042(15) 0.0143(18)
C50 0.0359(19) 0.070(3) 0.036(2) 0.0188(18) 0.0029(15) 0.0093(18)
C51 0.042(2) 0.076(3) 0.037(2) 0.018(2) 0.0082(16) 0.012(2)
C52 0.052(2) 0.083(3) 0.039(2) 0.018(2) 0.0095(19) 0.002(2)
C53 0.088(4) 0.086(4) 0.065(3) 0.032(3) 0.014(3) 0.007(3)
C54 0.152(7) 0.097(5) 0.079(4) 0.044(4) 0.019(4) -0.003(5)
Ti1A 0.0301(3) 0.0733(5) 0.0241(3) 0.0122(3) 0.0061(2) 0.0204(3)
Cl1A 0.0424(5) 0.0906(8) 0.0382(5) 0.0176(5) 0.0059(4) 0.0219(5)
O1A 0.0389(14) 0.080(2) 0.0341(14) 0.0038(14) 0.0109(11) 0.0182(14)
O2A 0.0307(12) 0.0751(18) 0.0237(12) 0.0123(11) 0.0045(9) 0.0181(12)
O3A 0.0371(13) 0.086(2) 0.0346(13) 0.0253(14) 0.0135(11) 0.0297(13)
O4A 0.0349(13) 0.089(2) 0.0214(12) 0.0161(12) 0.0060(10) 0.0274(13)
C1A 0.046(2) 0.068(3) 0.0263(17) 0.0166(18) 0.0092(15) 0.0208(19)
C2A 0.056(2) 0.069(3) 0.0325(19) 0.0224(19) 0.0161(17) 0.027(2)
C3A 0.075(3) 0.069(3) 0.062(3) 0.022(2) 0.034(2) 0.028(3)
C4A 0.082(4) 0.066(3) 0.079(4) 0.011(3) 0.036(3) 0.016(3)
C5A 0.065(3) 0.070(3) 0.063(3) 0.024(2) 0.027(2) 0.017(2)
C6A 0.053(2) 0.065(3) 0.0328(19) 0.0164(18) 0.0113(17) 0.018(2)
C7A 0.100(5) 0.092(5) 0.150(8) 0.009(5) 0.068(5) 0.006(4)
C8A 0.120(6) 0.092(5) 0.142(7) -0.002(5) 0.007(5) 0.046(5)
C9A 0.171(10) 0.091(6) 0.328(18) 0.060(8) 0.137(12) 0.034(6)
C10A 0.163(9) 0.117(7) 0.178(10) -0.071(7) -0.071(8) 0.065(6)
C11A 0.043(2) 0.073(3) 0.035(2) 0.0136(19) 0.0103(16) 0.0170(19)
C12A 0.0319(18) 0.078(3) 0.0252(17) 0.0132(18) 0.0092(14) 0.0194(18)
C13A 0.0368(19) 0.077(3) 0.0265(17) 0.0119(18) 0.0110(15) 0.0178(19)
C14A 0.0349(19) 0.078(3) 0.0296(18) 0.0065(18) 0.0060(15) 0.0144(19)
C15A 0.035(2) 0.091(3) 0.0312(19) 0.014(2) 0.0052(16) 0.021(2)
C16A 0.0326(19) 0.090(3) 0.0329(19) 0.019(2) 0.0087(15) 0.027(2)
C17A 0.0347(19) 0.076(3) 0.0315(18) 0.0130(18) 0.0126(15) 0.0224(18)
C18A 0.036(2) 0.103(4) 0.038(2) 0.010(2) 0.0003(17) 0.021(2)
C19A 0.046(3) 0.209(8) 0.057(3) 0.008(4) -0.001(2) 0.056(4)
C20A 0.046(3) 0.296(11) 0.035(3) 0.049(4) 0.005(2) 0.051(4)
C21A 0.105(6) 0.148(7) 0.165(9) 0.040(6) -0.092(6) 0.000(5)
C22A 0.041(2) 0.073(3) 0.038(2) 0.0165(19) 0.0121(16) 0.0280(19)
C23A 0.0349(19) 0.067(3) 0.0278(17) 0.0090(17) 0.0037(14) 0.0181(17)
C24A 0.0360(19) 0.074(3) 0.0271(18) 0.0082(17) 0.0069(14) 0.0183(18)
C25A 0.045(2) 0.069(3) 0.043(2) 0.013(2) 0.0113(17) 0.024(2)
C26A 0.053(2) 0.071(3) 0.038(2) 0.013(2) 0.0124(18) 0.021(2)
C27A 0.046(2) 0.063(3) 0.039(2) 0.0098(19) 0.0125(17) 0.0099(19)
C28A 0.0337(18) 0.067(3) 0.0294(18) 0.0071(17) 0.0058(14) 0.0151(17)
C29A 0.062(3) 0.076(3) 0.060(3) 0.019(2) 0.023(2) 0.026(2)
C30A 0.131(6) 0.082(4) 0.118(6) 0.037(4) 0.070(5) 0.052(4)
C31A 0.080(4) 0.082(4) 0.121(6) 0.042(4) 0.013(4) 0.016(3)
C32A 0.106(5) 0.089(4) 0.074(4) 0.035(3) 0.005(3) 0.034(4)
C33A 0.0305(18) 0.070(3) 0.0346(19) 0.0129(18) 0.0088(14) 0.0155(17)
C34A 0.0308(17) 0.079(3) 0.0241(17) 0.0136(18) 0.0087(13) 0.0263(18)
C35A 0.0242(16) 0.075(3) 0.0320(18) 0.0172(18) 0.0068(13) 0.0198(16)
C36A 0.0270(16) 0.066(3) 0.0301(18) 0.0184(17) 0.0065(13) 0.0168(16)
C37A 0.0243(16) 0.069(3) 0.0282(17) 0.0163(17) 0.0061(13) 0.0155(16)
C38A 0.0324(18) 0.064(2) 0.0324(18) 0.0139(17) 0.0099(14) 0.0210(16)
C39A 0.0310(18) 0.081(3) 0.0329(19) 0.0221(19) 0.0122(14) 0.0288(18)
C40A 0.0314(17) 0.073(3) 0.0249(17) 0.0178(17) 0.0054(13) 0.0167(17)
C41A 0.040(2) 0.087(3) 0.0277(18) 0.0220(19) 0.0040(15) 0.025(2)
C42A 0.037(2) 0.090(3) 0.0281(18) 0.0218(19) 0.0102(15) 0.021(2)
C43A 0.049(2) 0.077(3) 0.0272(18) 0.0126(18) 0.0079(16) 0.017(2)
C44A 0.052(2) 0.081(3) 0.0314(19) 0.0221(19) 0.0169(17) 0.033(2)
C45A 0.0346(18) 0.092(3) 0.0265(17) 0.0203(18) 0.0044(14) 0.0300(18)
C46A 0.041(2) 0.105(3) 0.035(2) 0.022(2) 0.0082(16) 0.030(2)
C47A 0.039(2) 0.122(4) 0.041(2) 0.031(2) 0.0109(17) 0.029(2)
C48A 0.045(2) 0.112(4) 0.055(3) 0.034(3) 0.0174(19) 0.027(2)
C49A 0.053(2) 0.107(4) 0.045(2) 0.020(2) 0.0166(19) 0.026(2)
C50A 0.061(3) 0.114(4) 0.061(3) 0.012(3) 0.007(2) 0.022(3)
C51A 0.068(4) 0.158(6) 0.112(6) 0.041(5) -0.013(3) 0.010(4)
C52A 0.125(7) 0.176(8) 0.134(7) 0.039(7) -0.041(5) -0.012(5)
C53A 0.174(13) 0.159(12) 0.127(10) 0.047(9) -0.034(8) -0.071(9)
C54A 0.138(14) 0.169(17) 0.23(2) 0.057(14) -0.064(13) -0.048(11)
C53X 0.137(16) 0.19(2) 0.21(2) 0.075(17) -0.038(15) -0.062(14)
C54X 0.22(4) 0.20(3) 0.17(3) 0.07(2) -0.09(3) -0.08(3)
N1 0.128(10) 0.130(10) 0.167(13) 0.078(9) 0.028(9) 0.016(8)
C55 0.071(6) 0.090(7) 0.088(7) 0.023(5) 0.021(5) 0.011(5)
C56 0.051(3) 0.079(3) 0.060(3) 0.016(2) 0.008(2) 0.014(2)
N1X 0.071(7) 0.096(8) 0.063(4) 0.020(5) -0.006(5) 0.010(5)
C55X 0.035(5) 0.070(7) 0.060(4) 0.027(4) -0.001(4) 0.005(4)
N2 0.082(4) 0.204(7) 0.066(3) 0.061(4) 0.018(3) 0.056(4)
C57 0.056(3) 0.159(6) 0.067(4) 0.049(4) 0.020(3) 0.050(3)
C58 0.072(4) 0.201(8) 0.067(4) 0.059(5) 0.027(3) 0.054(4)
N3 0.080(4) 0.134(5) 0.088(4) 0.019(3) -0.013(3) 0.040(3)
C59 0.047(3) 0.123(5) 0.046(3) 0.012(3) -0.002(2) 0.028(3)
C60 0.059(3) 0.160(6) 0.061(3) 0.010(4) 0.004(3) 0.057(4)
N4 0.20(2) 0.26(3) 0.24(3) 0.10(2) 0.08(2) 0.08(2)
C61 0.20(3) 0.27(4) 0.25(3) 0.12(2) -0.03(2) 0.03(3)
C62 0.24(3) 0.24(3) 0.33(4) 0.12(3) 0.11(3) 0.09(3)

loop_
_atom_type_symbol
_atom_type_description
_atom_type_scat_dispersion_real
_atom_type_scat_dispersion_imag
_atom_type_scat_source
C C 0.0181 0.0091 'International Tables Vol C Tables 4.2.6.8 and 6.1.1.4'
H H 0.0000 0.0000 'International Tables Vol C Tables 4.2.6.8 and 6.1.1.4'
N N 0.0311 0.0180 'International Tables Vol C Tables 4.2.6.8 and 6.1.1.4'
O O 0.0492 0.0322 'International Tables Vol C Tables 4.2.6.8 and 6.1.1.4'
Cl Cl 0.3639 0.7018 'International Tables Vol C Tables 4.2.6.8 and 6.1.1.4'
Ti Ti 0.2191 1.8069 'International Tables Vol C Tables 4.2.6.8 and 6.1.1.4'

loop_
_geom_angle_atom_site_label_1
_geom_angle_atom_site_label_2
_geom_angle_atom_site_label_3
_geom_angle
_geom_angle_site_symmetry_3
O3 Ti1 O1 106.67(13) .
O3 Ti1 O2 93.52(12) .
O1 Ti1 O2 95.91(11) .
O3 Ti1 O4 79.31(11) .
O1 Ti1 O4 77.97(10) .
O2 Ti1 O4 168.63(11) .
O3 Ti1 Cl1 158.86(9) .
O1 Ti1 Cl1 90.70(10) .
O2 Ti1 Cl1 96.65(9) .
O4 Ti1 Cl1 93.03(7) .
O3 Ti1 Cl1 83.19(9) 2_766
O1 Ti1 Cl1 162.18(9) 2_766
O2 Ti1 Cl1 98.29(8) 2_766
O4 Ti1 Cl1 89.67(7) 2_766
Cl1 Ti1 Cl1 77.04(4) 2_766
Ti1 Cl1 Ti1 102.96(4) 2_766
C1 O1 Ti1 161.5(2) .
C12 O2 Ti1 121.9(2) .
C23 O3 Ti1 158.1(3) .
C34 O4 C45 115.1(3) .
C34 O4 Ti1 115.0(2) .
C45 O4 Ti1 127.8(2) .
O1 C1 C6 120.6(3) .
O1 C1 C2 117.9(3) .
C6 C1 C2 121.5(3) .
C3 C2 C1 117.6(3) .
C3 C2 C44 123.6(3) .
C1 C2 C44 118.8(3) .
C4 C3 C2 122.6(4) .
C4 C3 H3 118.7 .
C2 C3 H3 118.7 .
C3 C4 C5 117.5(4) .
C3 C4 C7 122.9(4) .
C5 C4 C7 119.6(4) .
C6 C5 C4 122.7(4) .
C6 C5 H5 118.6 .
C4 C5 H5 118.6 .
C5 C6 C1 117.6(4) .
C5 C6 C11 123.1(3) .
C1 C6 C11 119.2(3) .
C10 C7 C8 110.3(5) .
C10 C7 C9 109.5(5) .
C8 C7 C9 106.8(5) .
C10 C7 C4 108.9(4) .
C8 C7 C4 112.1(4) .
C9 C7 C4 109.2(4) .
C7 C8 H8A 109.5 .
C7 C8 H8B 109.5 .
H8A C8 H8B 109.5 .
C7 C8 H8C 109.5 .
H8A C8 H8C 109.5 .
H8B C8 H8C 109.5 .
C7 C9 H9A 109.5 .
C7 C9 H9B 109.5 .
H9A C9 H9B 109.5 .
C7 C9 H9C 109.5 .
H9A C9 H9C 109.5 .
H9B C9 H9C 109.5 .
C7 C10 H10A 109.5 .
C7 C10 H10B 109.5 .
H10A C10 H10B 109.5 .
C7 C10 H10C 109.5 .
H10A C10 H10C 109.5 .
H10B C10 H10C 109.5 .
C6 C11 C13 112.2(3) .
C6 C11 H11A 109.2 .
C13 C11 H11A 109.2 .
C6 C11 H11B 109.2 .
C13 C11 H11B 109.2 .
H11A C11 H11B 107.9 .
O2 C12 C13 120.6(4) .
O2 C12 C17 119.4(3) .
C13 C12 C17 120.0(4) .
C12 C13 C14 119.1(4) .
C12 C13 C11 121.8(4) .
C14 C13 C11 119.0(3) .
C13 C14 C15 122.3(4) .
C13 C14 H14 118.9 .
C15 C14 H14 118.9 .
C16 C15 C14 117.1(4) .
C16 C15 C18 120.4(4) .
C14 C15 C18 122.4(4) .
C17 C16 C15 123.1(4) .
C17 C16 H16 118.4 .
C15 C16 H16 118.4 .
C16 C17 C12 118.4(4) .
C16 C17 C22 119.7(4) .
C12 C17 C22 121.9(3) .
C19 C18 C20 107.9(4) .
C19 C18 C15 112.3(4) .
C20 C18 C15 110.7(4) .
C19 C18 C21 110.9(5) .
C20 C18 C21 106.8(4) .
C15 C18 C21 108.2(4) .
C18 C19 H19A 109.5 .
C18 C19 H19B 109.5 .
H19A C19 H19B 109.5 .
C18 C19 H19C 109.5 .
H19A C19 H19C 109.5 .
H19B C19 H19C 109.5 .
C18 C20 H20A 109.5 .
C18 C20 H20B 109.5 .
H20A C20 H20B 109.5 .
C18 C20 H20C 109.5 .
H20A C20 H20C 109.5 .
H20B C20 H20C 109.5 .
C18 C21 H21A 109.5 .
C18 C21 H21B 109.5 .
H21A C21 H21B 109.5 .
C18 C21 H21C 109.5 .
H21A C21 H21C 109.5 .
H21B C21 H21C 109.5 .
C24 C22 C17 115.0(4) .
C24 C22 H22A 108.5 .
C17 C22 H22A 108.5 .
C24 C22 H22B 108.5 .
C17 C22 H22B 108.5 .
H22A C22 H22B 107.5 .
O3 C23 C28 118.8(4) .
O3 C23 C24 119.1(4) .
C28 C23 C24 122.1(4) .
C25 C24 C23 116.8(5) .
C25 C24 C22 122.8(4) .
C23 C24 C22 120.3(4) .
C24 C25 C26 122.7(5) .
C24 C25 H25 118.6 .
C26 C25 H25 118.6 .
C25 C26 C27 117.9(4) .
C25 C26 C29 120.8(5) .
C27 C26 C29 121.3(5) .
C28 C27 C26 121.1(5) .
C28 C27 H27 119.5 .
C26 C27 H27 119.5 .
C23 C28 C27 118.5(4) .
C23 C28 C33 118.9(4) .
C27 C28 C33 122.5(4) .
C32 C29 C30 120.0(7) .
C32 C29 C26 110.0(5) .
C30 C29 C26 110.9(5) .
C32 C29 C31 101.6(7) .
C30 C29 C31 102.1(7) .
C26 C29 C31 111.4(5) .
C29 C30 H30A 109.5 .
C29 C30 H30B 109.5 .
H30A C30 H30B 109.5 .
C29 C30 H30C 109.5 .
H30A C30 H30C 109.5 .
H30B C30 H30C 109.5 .
C29 C31 H31A 109.5 .
C29 C31 H31B 109.5 .
H31A C31 H31B 109.5 .
C29 C31 H31C 109.5 .
H31A C31 H31C 109.5 .
H31B C31 H31C 109.5 .
C29 C32 H32A 109.5 .
C29 C32 H32B 109.5 .
H32A C32 H32B 109.5 .
C29 C32 H32C 109.5 .
H32A C32 H32C 109.5 .
H32B C32 H32C 109.5 .
C28 C33 C35 113.1(3) .
C28 C33 H33A 109.0 .
C35 C33 H33A 109.0 .
C28 C33 H33B 109.0 .
C35 C33 H33B 109.0 .
H33A C33 H33B 107.8 .
C35 C34 O4 120.3(4) .
C35 C34 C39 119.9(4) .
O4 C34 C39 119.7(4) .
C36 C35 C34 119.2(4) .
C36 C35 C33 118.2(4) .
C34 C35 C33 122.6(4) .
C35 C36 C37 123.3(4) .
C35 C36 H36 118.3 .
C37 C36 H36 118.3 .
C38 C37 C36 115.5(4) .
C38 C37 C40 123.0(4) .
C36 C37 C40 121.5(4) .
C39 C38 C37 123.9(4) .
C39 C38 H38 118.1 .
C37 C38 H38 118.1 .
C38 C39 C34 118.2(4) .
C38 C39 C44 118.8(4) .
C34 C39 C44 123.0(4) .
C43X C40 C41X 116.7(10) .
C43 C40 C42 114.0(7) .
C43X C40 C37 113.5(7) .
C41X C40 C37 109.2(7) .
C43 C40 C37 111.2(5) .
C42 C40 C37 114.7(5) .
C43 C40 C41 103.6(8) .
C42 C40 C41 104.7(7) .
C37 C40 C41 107.6(5) .
C43X C40 C42X 105.4(9) .
C41X C40 C42X 104.6(10) .
C37 C40 C42X 106.4(7) .
C40 C41 H41A 109.5 .
C40 C41 H41B 109.5 .
H41A C41 H41B 109.5 .
C40 C41 H41C 109.5 .
H41A C41 H41C 109.5 .
H41B C41 H41C 109.5 .
C40 C42 H42A 109.5 .
C40 C42 H42B 109.5 .
H42A C42 H42B 109.5 .
C40 C42 H42C 109.5 .
H42A C42 H42C 109.5 .
H42B C42 H42C 109.5 .
C40 C43 H43A 109.5 .
C40 C43 H43B 109.5 .
H43A C43 H43B 109.5 .
C40 C43 H43C 109.5 .
H43A C43 H43C 109.5 .
H43B C43 H43C 109.5 .
C40 C41X H41D 109.5 .
C40 C41X H41E 109.5 .
H41D C41X H41E 109.5 .
C40 C41X H41F 109.5 .
H41D C41X H41F 109.5 .
H41E C41X H41F 109.5 .
C40 C42X H42D 109.5 .
C40 C42X H42E 109.5 .
H42D C42X H42E 109.5 .
C40 C42X H42F 109.5 .
H42D C42X H42F 109.5 .
H42E C42X H42F 109.5 .
C40 C43X H43D 109.5 .
C40 C43X H43E 109.5 .
H43D C43X H43E 109.5 .
C40 C43X H43F 109.5 .
H43D C43X H43F 109.5 .
H43E C43X H43F 109.5 .
C2 C44 C39 110.7(3) .
C2 C44 H44A 109.5 .
C39 C44 H44A 109.5 .
C2 C44 H44B 109.5 .
C39 C44 H44B 109.5 .
H44A C44 H44B 108.1 .
O4 C45 C46 112.3(3) .
O4 C45 H45A 109.1 .
C46 C45 H45A 109.1 .
O4 C45 H45B 109.1 .
C46 C45 H45B 109.1 .
H45A C45 H45B 107.9 .
C45 C46 C47 110.1(3) .
C45 C46 H46A 109.6 .
C47 C46 H46A 109.6 .
C45 C46 H46B 109.6 .
C47 C46 H46B 109.6 .
H46A C46 H46B 108.2 .
C48 C47 C46 113.4(3) .
C48 C47 H47A 108.9 .
C46 C47 H47A 108.9 .
C48 C47 H47B 108.9 .
C46 C47 H47B 108.9 .
H47A C47 H47B 107.7 .
C47 C48 C49 112.7(3) .
C47 C48 H48A 109.1 .
C49 C48 H48A 109.1 .
C47 C48 H48B 109.1 .
C49 C48 H48B 109.1 .
H48A C48 H48B 107.8 .
C50 C49 C48 112.9(3) .
C50 C49 H49A 109.0 .
C48 C49 H49A 109.0 .
C50 C49 H49B 109.0 .
C48 C49 H49B 109.0 .
H49A C49 H49B 107.8 .
C49 C50 C51 113.3(3) .
C49 C50 H50A 108.9 .
C51 C50 H50A 108.9 .
C49 C50 H50B 108.9 .
C51 C50 H50B 108.9 .
H50A C50 H50B 107.7 .
C50 C51 C52 113.7(3) .
C50 C51 H51A 108.8 .
C52 C51 H51A 108.8 .
C50 C51 H51B 108.8 .
C52 C51 H51B 108.8 .
H51A C51 H51B 107.7 .
C53 C52 C51 113.8(4) .
C53 C52 H52A 108.8 .
C51 C52 H52A 108.8 .
C53 C52 H52B 108.8 .
C51 C52 H52B 108.8 .
H52A C52 H52B 107.7 .
C54 C53 C52 112.3(6) .
C54 C53 H53A 109.2 .
C52 C53 H53A 109.2 .
C54 C53 H53B 109.2 .
C52 C53 H53B 109.2 .
H53A C53 H53B 107.9 .
C53 C54 H54A 109.5 .
C53 C54 H54B 109.5 .
H54A C54 H54B 109.5 .
C53 C54 H54C 109.5 .
H54A C54 H54C 109.5 .
H54B C54 H54C 109.5 .
O1A Ti1A O3A 99.33(14) .
O1A Ti1A O2A 94.72(12) .
O3A Ti1A O2A 94.17(12) .
O1A Ti1A O4A 80.87(11) .
O3A Ti1A O4A 80.38(10) .
O2A Ti1A O4A 172.27(10) .
O1A Ti1A Cl1A 165.54(10) .
O3A Ti1A Cl1A 89.10(10) .
O2A Ti1A Cl1A 96.37(9) .
O4A Ti1A Cl1A 89.06(8) .
O1A Ti1A Cl1A 87.46(11) 2_565
O3A Ti1A Cl1A 167.13(10) 2_565
O2A Ti1A Cl1A 96.17(9) 2_565
O4A Ti1A Cl1A 90.00(7) 2_565
Cl1A Ti1A Cl1A 82.16(5) 2_565
Ti1A Cl1A Ti1A 97.84(5) 2_565
C1A O1A Ti1A 161.1(3) .
C12A O2A Ti1A 118.2(2) .
C23A O3A Ti1A 155.9(3) .
C34A O4A C45A 114.4(2) .
C34A O4A Ti1A 111.80(19) .
C45A O4A Ti1A 132.8(2) .
O1A C1A C6A 120.1(4) .
O1A C1A C2A 117.6(4) .
C6A C1A C2A 122.3(4) .
C3A C2A C1A 118.2(4) .
C3A C2A C44A 123.1(4) .
C1A C2A C44A 118.4(4) .
C2A C3A C4A 122.3(5) .
C2A C3A H3A 118.8 .
C4A C3A H3A 118.8 .
C3A C4A C5A 117.0(5) .
C3A C4A C7A 123.0(5) .
C5A C4A C7A 119.9(5) .
C6A C5A C4A 123.1(5) .
C6A C5A H5A 118.4 .
C4A C5A H5A 118.4 .
C5A C6A C1A 117.0(4) .
C5A C6A C11A 122.8(4) .
C1A C6A C11A 120.1(4) .
C10A C7A C8A 114.5(8) .
C10A C7A C4A 111.0(8) .
C8A C7A C4A 114.2(6) .
C10A C7A C9A 109.1(9) .
C8A C7A C9A 101.0(8) .
C4A C7A C9A 106.1(7) .
C7A C8A H8D 109.5 .
C7A C8A H8E 109.5 .
H8D C8A H8E 109.5 .
C7A C8A H8F 109.5 .
H8D C8A H8F 109.5 .
H8E C8A H8F 109.5 .
C7A C9A H9D 109.5 .
C7A C9A H9E 109.5 .
H9D C9A H9E 109.5 .
C7A C9A H9F 109.5 .
H9D C9A H9F 109.5 .
H9E C9A H9F 109.5 .
C7A C10A H10D 109.5 .
C7A C10A H10E 109.5 .
H10D C10A H10E 109.5 .
C7A C10A H10F 109.5 .
H10D C10A H10F 109.5 .
H10E C10A H10F 109.5 .
C13A C11A C6A 115.4(3) .
C13A C11A H11C 108.4 .
C6A C11A H11C 108.4 .
C13A C11A H11D 108.4 .
C6A C11A H11D 108.4 .
H11C C11A H11D 107.5 .
C13A C12A O2A 119.7(4) .
C13A C12A C17A 121.5(3) .
O2A C12A C17A 118.7(4) .
C12A C13A C14A 118.4(4) .
C12A C13A C11A 122.2(3) .
C14A C13A C11A 119.4(4) .
C15A C14A C13A 122.1(4) .
C15A C14A H14A 118.9 .
C13A C14A H14A 118.9 .
C14A C15A C16A 117.5(4) .
C14A C15A C18A 122.0(4) .
C16A C15A C18A 120.5(4) .
C15A C16A C17A 122.7(4) .
C15A C16A H16A 118.6 .
C17A C16A H16A 118.6 .
C12A C17A C16A 117.7(4) .
C12A C17A C22A 122.2(3) .
C16A C17A C22A 120.1(4) .
C19A C18A C21A 109.0(6) .
C19A C18A C20A 108.9(6) .
C21A C18A C20A 106.4(6) .
C19A C18A C15A 109.7(4) .
C21A C18A C15A 113.1(5) .
C20A C18A C15A 109.6(4) .
C18A C19A H19D 109.5 .
C18A C19A H19E 109.5 .
H19D C19A H19E 109.5 .
C18A C19A H19F 109.5 .
H19D C19A H19F 109.5 .
H19E C19A H19F 109.5 .
C18A C20A H20D 109.5 .
C18A C20A H20E 109.5 .
H20D C20A H20E 109.5 .
C18A C20A H20F 109.5 .
H20D C20A H20F 109.5 .
H20E C20A H20F 109.5 .
C18A C21A H21D 109.5 .
C18A C21A H21E 109.5 .
H21D C21A H21E 109.5 .
C18A C21A H21F 109.5 .
H21D C21A H21F 109.5 .
H21E C21A H21F 109.5 .
C17A C22A C24A 117.3(3) .
C17A C22A H22C 108.0 .
C24A C22A H22C 108.0 .
C17A C22A H22D 108.0 .
C24A C22A H22D 108.0 .
H22C C22A H22D 107.2 .
O3A C23A C24A 120.4(4) .
O3A C23A C28A 118.1(3) .
C24A C23A C28A 121.5(4) .
C25A C24A C23A 117.8(4) .
C25A C24A C22A 121.7(3) .
C23A C24A C22A 120.2(4) .
C24A C25A C26A 122.6(4) .
C24A C25A H25A 118.7 .
C26A C25A H25A 118.7 .
C25A C26A C27A 117.1(4) .
C25A C26A C29A 121.5(4) .
C27A C26A C29A 121.4(4) .
C28A C27A C26A 123.1(4) .
C28A C27A H27A 118.5 .
C26A C27A H27A 118.5 .
C27A C28A C23A 117.9(4) .
C27A C28A C33A 123.0(4) .
C23A C28A C33A 118.6(4) .
C32A C29A C30A 108.6(5) .
C32A C29A C31A 108.4(5) .
C30A C29A C31A 108.2(5) .
C32A C29A C26A 109.5(4) .
C30A C29A C26A 111.4(4) .
C31A C29A C26A 110.7(4) .
C29A C30A H30D 109.5 .
C29A C30A H30E 109.5 .
H30D C30A H30E 109.5 .
C29A C30A H30F 109.5 .
H30D C30A H30F 109.5 .
H30E C30A H30F 109.5 .
C29A C31A H31D 109.5 .
C29A C31A H31E 109.5 .
H31D C31A H31E 109.5 .
C29A C31A H31F 109.5 .
H31D C31A H31F 109.5 .
H31E C31A H31F 109.5 .
C29A C32A H32D 109.5 .
C29A C32A H32E 109.5 .
H32D C32A H32E 109.5 .
C29A C32A H32F 109.5 .
H32D C32A H32F 109.5 .
H32E C32A H32F 109.5 .
C28A C33A C35A 117.0(3) .
C28A C33A H33C 108.0 .
C35A C33A H33C 108.0 .
C28A C33A H33D 108.0 .
C35A C33A H33D 108.0 .
H33C C33A H33D 107.3 .
C39A C34A C35A 122.7(3) .
C39A C34A O4A 118.9(4) .
C35A C34A O4A 118.3(4) .
C34A C35A C36A 116.8(4) .
C34A C35A C33A 124.1(3) .
C36A C35A C33A 119.1(4) .
C37A C36A C35A 123.2(4) .
C37A C36A H36A 118.4 .
C35A C36A H36A 118.4 .
C36A C37A C38A 117.6(3) .
C36A C37A C40A 120.3(3) .
C38A C37A C40A 122.0(4) .
C37A C38A C39A 121.8(4) .
C37A C38A H38A 119.1 .
C39A C38A H38A 119.1 .
C34A C39A C38A 117.7(4) .
C34A C39A C44A 124.3(3) .
C38A C39A C44A 118.0(4) .
C43A C40A C42A 109.4(3) .
C43A C40A C37A 112.4(3) .
C42A C40A C37A 107.8(3) .
C43A C40A C41A 108.8(3) .
C42A C40A C41A 109.1(3) .
C37A C40A C41A 109.3(3) .
C40A C41A H41G 109.5 .
C40A C41A H41H 109.5 .
H41G C41A H41H 109.5 .
C40A C41A H41I 109.5 .
H41G C41A H41I 109.5 .
H41H C41A H41I 109.5 .
C40A C42A H42G 109.5 .
C40A C42A H42H 109.5 .
H42G C42A H42H 109.5 .
C40A C42A H42I 109.5 .
H42G C42A H42I 109.5 .
H42H C42A H42I 109.5 .
C40A C43A H43G 109.5 .
C40A C43A H43H 109.5 .
H43G C43A H43H 109.5 .
C40A C43A H43I 109.5 .
H43G C43A H43I 109.5 .
H43H C43A H43I 109.5 .
C2A C44A C39A 115.1(3) .
C2A C44A H44C 108.5 .
C39A C44A H44C 108.5 .
C2A C44A H44D 108.5 .
C39A C44A H44D 108.5 .
H44C C44A H44D 107.5 .
O4A C45A C46A 112.5(3) .
O4A C45A H45C 109.1 .
C46A C45A H45C 109.1 .
O4A C45A H45D 109.1 .
C46A C45A H45D 109.1 .
H45C C45A H45D 107.8 .
C45A C46A C47A 112.9(4) .
C45A C46A H46C 109.0 .
C47A C46A H46C 109.0 .
C45A C46A H46D 109.0 .
C47A C46A H46D 109.0 .
H46C C46A H46D 107.8 .
C46A C47A C48A 112.2(4) .
C46A C47A H47C 109.2 .
C48A C47A H47C 109.2 .
C46A C47A H47D 109.2 .
C48A C47A H47D 109.2 .
H47C C47A H47D 107.9 .
C49A C48A C47A 114.4(4) .
C49A C48A H48C 108.7 .
C47A C48A H48C 108.7 .
C49A C48A H48D 108.7 .
C47A C48A H48D 108.7 .
H48C C48A H48D 107.6 .
C50A C49A C48A 112.5(5) .
C50A C49A H49C 109.1 .
C48A C49A H49C 109.1 .
C50A C49A H49D 109.1 .
C48A C49A H49D 109.1 .
H49C C49A H49D 107.8 .
C49A C50A C51A 113.0(6) .
C49A C50A H50C 109.0 .
C51A C50A H50C 109.0 .
C49A C50A H50D 109.0 .
C51A C50A H50D 109.0 .
H50C C50A H50D 107.8 .
C50A C51A C52A 113.8(7) .
C50A C51A H51C 108.8 .
C52A C51A H51C 108.8 .
C50A C51A H51D 108.8 .
C52A C51A H51D 108.8 .
H51C C51A H51D 107.7 .
C53X C52A C51A 133(2) .
C51A C52A C53A 111.5(9) .
C51A C52A H52C 109.3 .
C53A C52A H52C 109.3 .
C51A C52A H52D 109.3 .
C53A C52A H52D 109.3 .
H52C C52A H52D 108.0 .
C53X C52A H52E 104.0 .
C51A C52A H52E 104.0 .
C53X C52A H52F 104.0 .
C51A C52A H52F 104.0 .
H52E C52A H52F 105.4 .
C54A C53A C52A 117.7(15) .
C54A C53A H53C 107.9 .
C52A C53A H53C 107.9 .
C54A C53A H53D 107.9 .
C52A C53A H53D 107.9 .
H53C C53A H53D 107.2 .
C53A C54A H54D 109.5 .
C53A C54A H54E 109.5 .
H54D C54A H54E 109.5 .
C53A C54A H54F 109.5 .
H54D C54A H54F 109.5 .
H54E C54A H54F 109.5 .
C54X C53X C52A 114(2) .
C54X C53X H53E 108.8 .
C52A C53X H53E 108.8 .
C54X C53X H53F 108.8 .
C52A C53X H53F 108.8 .
H53E C53X H53F 107.7 .
C53X C54X H54G 109.5 .
C53X C54X H54H 109.5 .
H54G C54X H54H 109.5 .
C53X C54X H54I 109.5 .
H54G C54X H54I 109.5 .
H54H C54X H54I 109.5 .
N1 C55 C56 175.9(14) .
N1X C55X C56 178.3(11) .
N2 C57 C58 177.1(8) .
C57 C58 H58A 109.5 .
C57 C58 H58B 109.5 .
H58A C58 H58B 109.5 .
C57 C58 H58C 109.5 .
H58A C58 H58C 109.5 .
H58B C58 H58C 109.5 .
N3 C59 C60 177.8(7) .
C59 C60 H60A 109.5 .
C59 C60 H60B 109.5 .
H60A C60 H60B 109.5 .
C59 C60 H60C 109.5 .
H60A C60 H60C 109.5 .
H60B C60 H60C 109.5 .
N4 C61 C62 165(5) .

loop_
_geom_bond_atom_site_label_1
_geom_bond_atom_site_label_2
_geom_bond_distance
_geom_bond_site_symmetry_2
Ti1 O3 1.792(3) .
Ti1 O1 1.794(2) .
Ti1 O2 1.825(3) .
Ti1 O4 2.390(3) .
Ti1 Cl1 2.4454(12) .
Ti1 Cl1 2.5257(10) 2_766
O1 C1 1.348(4) .
O2 C12 1.377(5) .
O3 C23 1.364(5) .
O4 C34 1.405(5) .
O4 C45 1.470(4) .
C1 C6 1.403(5) .
C1 C2 1.404(5) .
C2 C3 1.396(5) .
C2 C44 1.507(5) .
C3 C4 1.380(6) .
C3 H3 0.9500 .
C4 C5 1.401(6) .
C4 C7 1.543(5) .
C5 C6 1.380(5) .
C5 H5 0.9500 .
C6 C11 1.515(5) .
C7 C10 1.481(8) .
C7 C8 1.516(7) .
C7 C9 1.539(8) .
C8 H8A 0.9800 .
C8 H8B 0.9800 .
C8 H8C 0.9800 .
C9 H9A 0.9800 .
C9 H9B 0.9800 .
C9 H9C 0.9800 .
C10 H10A 0.9800 .
C10 H10B 0.9800 .
C10 H10C 0.9800 .
C11 C13 1.521(6) .
C11 H11A 0.9900 .
C11 H11B 0.9900 .
C12 C13 1.391(5) .
C12 C17 1.415(6) .
C13 C14 1.392(6) .
C14 C15 1.393(6) .
C14 H14 0.9500 .
C15 C16 1.384(6) .
C15 C18 1.537(6) .
C16 C17 1.381(6) .
C16 H16 0.9500 .
C17 C22 1.515(5) .
C18 C19 1.516(6) .
C18 C20 1.535(7) .
C18 C21 1.537(7) .
C19 H19A 0.9800 .
C19 H19B 0.9800 .
C19 H19C 0.9800 .
C20 H20A 0.9800 .
C20 H20B 0.9800 .
C20 H20C 0.9800 .
C21 H21A 0.9800 .
C21 H21B 0.9800 .
C21 H21C 0.9800 .
C22 C24 1.512(7) .
C22 H22A 0.9900 .
C22 H22B 0.9900 .
C23 C28 1.382(6) .
C23 C24 1.402(6) .
C24 C25 1.388(6) .
C25 C26 1.389(8) .
C25 H25 0.9500 .
C26 C27 1.400(7) .
C26 C29 1.544(7) .
C27 C28 1.390(6) .
C27 H27 0.9500 .
C28 C33 1.512(6) .
C29 C32 1.442(9) .
C29 C30 1.443(9) .
C29 C31 1.606(10) .
C30 H30A 0.9800 .
C30 H30B 0.9800 .
C30 H30C 0.9800 .
C31 H31A 0.9800 .
C31 H31B 0.9800 .
C31 H31C 0.9800 .
C32 H32A 0.9800 .
C32 H32B 0.9800 .
C32 H32C 0.9800 .
C33 C35 1.515(6) .
C33 H33A 0.9900 .
C33 H33B 0.9900 .
C34 C35 1.391(6) .
C34 C39 1.410(6) .
C35 C36 1.374(6) .
C36 C37 1.403(6) .
C36 H36 0.9500 .
C37 C38 1.388(6) .
C37 C40 1.524(7) .
C38 C39 1.382(6) .
C38 H38 0.9500 .
C39 C44 1.530(6) .
C40 C43X 1.486(11) .
C40 C41X 1.504(11) .
C40 C43 1.511(9) .
C40 C42 1.521(10) .
C40 C41 1.609(10) .
C40 C42X 1.619(13) .
C41 H41A 0.9800 .
C41 H41B 0.9800 .
C41 H41C 0.9800 .
C42 H42A 0.9800 .
C42 H42B 0.9800 .
C42 H42C 0.9800 .
C43 H43A 0.9800 .
C43 H43B 0.9800 .
C43 H43C 0.9800 .
C41X H41D 0.9800 .
C41X H41E 0.9800 .
C41X H41F 0.9800 .
C42X H42D 0.9800 .
C42X H42E 0.9800 .
C42X H42F 0.9800 .
C43X H43D 0.9800 .
C43X H43E 0.9800 .
C43X H43F 0.9800 .
C44 H44A 0.9900 .
C44 H44B 0.9900 .
C45 C46 1.496(5) .
C45 H45A 0.9900 .
C45 H45B 0.9900 .
C46 C47 1.535(5) .
C46 H46A 0.9900 .
C46 H46B 0.9900 .
C47 C48 1.524(5) .
C47 H47A 0.9900 .
C47 H47B 0.9900 .
C48 C49 1.525(5) .
C48 H48A 0.9900 .
C48 H48B 0.9900 .
C49 C50 1.518(5) .
C49 H49A 0.9900 .
C49 H49B 0.9900 .
C50 C51 1.528(5) .
C50 H50A 0.9900 .
C50 H50B 0.9900 .
C51 C52 1.535(6) .
C51 H51A 0.9900 .
C51 H51B 0.9900 .
C52 C53 1.528(8) .
C52 H52A 0.9900 .
C52 H52B 0.9900 .
C53 C54 1.513(8) .
C53 H53A 0.9900 .
C53 H53B 0.9900 .
C54 H54A 0.9800 .
C54 H54B 0.9800 .
C54 H54C 0.9800 .
Ti1A O1A 1.780(3) .
Ti1A O3A 1.795(3) .
Ti1A O2A 1.838(2) .
Ti1A O4A 2.320(2) .
Ti1A Cl1A 2.4518(13) .
Ti1A Cl1A 2.4678(13) 2_565
O1A C1A 1.323(5) .
O2A C12A 1.385(4) .
O3A C23A 1.334(5) .
O4A C34A 1.425(4) .
O4A C45A 1.471(4) .
C1A C6A 1.397(6) .
C1A C2A 1.410(6) .
C2A C3A 1.358(7) .
C2A C44A 1.504(6) .
C3A C4A 1.389(7) .
C3A H3A 0.9500 .
C4A C5A 1.424(7) .
C4A C7A 1.510(9) .
C5A C6A 1.356(7) .
C5A H5A 0.9500 .
C6A C11A 1.525(6) .
C7A C10A 1.422(12) .
C7A C8A 1.497(10) .
C7A C9A 1.598(15) .
C8A H8D 0.9800 .
C8A H8E 0.9800 .
C8A H8F 0.9800 .
C9A H9D 0.9800 .
C9A H9E 0.9800 .
C9A H9F 0.9800 .
C10A H10D 0.9800 .
C10A H10E 0.9800 .
C10A H10F 0.9800 .
C11A C13A 1.510(6) .
C11A H11C 0.9900 .
C11A H11D 0.9900 .
C12A C13A 1.381(6) .
C12A C17A 1.398(6) .
C13A C14A 1.409(5) .
C14A C15A 1.383(6) .
C14A H14A 0.9500 .
C15A C16A 1.388(7) .
C15A C18A 1.537(5) .
C16A C17A 1.400(5) .
C16A H16A 0.9500 .
C17A C22A 1.513(6) .
C18A C19A 1.488(7) .
C18A C21A 1.499(10) .
C18A C20A 1.516(8) .
C19A H19D 0.9800 .
C19A H19E 0.9800 .
C19A H19F 0.9800 .
C20A H20D 0.9800 .
C20A H20E 0.9800 .
C20A H20F 0.9800 .
C21A H21D 0.9800 .
C21A H21E 0.9800 .
C21A H21F 0.9800 .
C22A C24A 1.521(6) .
C22A H22C 0.9900 .
C22A H22D 0.9900 .
C23A C24A 1.402(5) .
C23A C28A 1.411(5) .
C24A C25A 1.387(6) .
C25A C26A 1.398(6) .
C25A H25A 0.9500 .
C26A C27A 1.401(6) .
C26A C29A 1.538(7) .
C27A C28A 1.370(6) .
C27A H27A 0.9500 .
C28A C33A 1.515(5) .
C29A C32A 1.520(8) .
C29A C30A 1.525(7) .
C29A C31A 1.533(8) .
C30A H30D 0.9800 .
C30A H30E 0.9800 .
C30A H30F 0.9800 .
C31A H31D 0.9800 .
C31A H31E 0.9800 .
C31A H31F 0.9800 .
C32A H32D 0.9800 .
C32A H32E 0.9800 .
C32A H32F 0.9800 .
C33A C35A 1.520(6) .
C33A H33C 0.9900 .
C33A H33D 0.9900 .
C34A C39A 1.384(6) .
C34A C35A 1.397(6) .
C35A C36A 1.398(5) .
C36A C37A 1.382(6) .
C36A H36A 0.9500 .
C37A C38A 1.394(6) .
C37A C40A 1.544(5) .
C38A C39A 1.408(5) .
C38A H38A 0.9500 .
C39A C44A 1.523(6) .
C40A C43A 1.521(6) .
C40A C42A 1.539(5) .
C40A C41A 1.545(5) .
C41A H41G 0.9800 .
C41A H41H 0.9800 .
C41A H41I 0.9800 .
C42A H42G 0.9800 .
C42A H42H 0.9800 .
C42A H42I 0.9800 .
C43A H43G 0.9800 .
C43A H43H 0.9800 .
C43A H43I 0.9800 .
C44A H44C 0.9900 .
C44A H44D 0.9900 .
C45A C46A 1.500(6) .
C45A H45C 0.9900 .
C45A H45D 0.9900 .
C46A C47A 1.544(5) .
C46A H46C 0.9900 .
C46A H46D 0.9900 .
C47A C48A 1.549(7) .
C47A H47C 0.9900 .
C47A H47D 0.9900 .
C48A C49A 1.520(6) .
C48A H48C 0.9900 .
C48A H48D 0.9900 .
C49A C50A 1.500(8) .
C49A H49C 0.9900 .
C49A H49D 0.9900 .
C50A C51A 1.520(8) .
C50A H50C 0.9900 .
C50A H50D 0.9900 .
C51A C52A 1.537(11) .
C51A H51C 0.9900 .
C51A H51D 0.9900 .
C52A C53X 1.514(18) .
C52A C53A 1.570(14) .
C52A H52C 0.9900 .
C52A H52D 0.9900 .
C52A H52E 0.9900 .
C52A H52F 0.9900 .
C53A C54A 1.491(15) .
C53A H53C 0.9900 .
C53A H53D 0.9900 .
C54A H54D 0.9800 .
C54A H54E 0.9800 .
C54A H54F 0.9800 .
C53X C54X 1.513(19) .
C53X H53E 0.9900 .
C53X H53F 0.9900 .
C54X H54G 0.9800 .
C54X H54H 0.9800 .
C54X H54I 0.9800 .
N1 C55 1.154(13) .
C55 C56 1.382(11) .
C56 C55X 1.397(11) .
N1X C55X 1.149(12) .
N2 C57 1.124(7) .
C57 C58 1.451(8) .
C58 H58A 0.9800 .
C58 H58B 0.9800 .
C58 H58C 0.9800 .
N3 C59 1.121(7) .
C59 C60 1.455(8) .
C60 H60A 0.9800 .
C60 H60B 0.9800 .
C60 H60C 0.9800 .
N4 C61 1.141(16) .
C61 C62 1.441(17) .

loop_
_geom_hbond_atom_site_label_D
_geom_hbond_atom_site_label_H
_geom_hbond_atom_site_label_A
_geom_hbond_distance_DH
_geom_hbond_distance_HA
_geom_hbond_distance_DA
_geom_hbond_angle_DHA
_geom_hbond_site_symmetry_A
_geom_hbond_publ_flag
C45 H45B O2 0.99 2.59 3.486(5) 150.5 2_766 yes
C45A H45C O2A 0.99 2.44 3.250(4) 138.9 2_565 yes

loop_
_geom_torsion_atom_site_label_1
_geom_torsion_atom_site_label_2
_geom_torsion_atom_site_label_3
_geom_torsion_atom_site_label_4
_geom_torsion
_geom_torsion_site_symmetry_1
O3 Ti1 O1 C1 49.7(9) .
O2 Ti1 O1 C1 -45.8(8) .
O4 Ti1 O1 C1 124.5(8) .
Cl1 Ti1 O1 C1 -142.5(8) .
Cl1 Ti1 O1 C1 171.5(6) 2_766
O3 Ti1 O2 C12 -45.7(3) .
O1 Ti1 O2 C12 61.5(3) .
O4 Ti1 O2 C12 4.7(7) .
Cl1 Ti1 O2 C12 152.9(3) .
Cl1 Ti1 O2 C12 -129.3(3) 2_766
O1 Ti1 O3 C23 -169.6(7) .
O2 Ti1 O3 C23 -72.3(7) .
O4 Ti1 O3 C23 116.6(7) .
Cl1 Ti1 O3 C23 46.4(8) .
Cl1 Ti1 O3 C23 25.6(7) 2_766
Ti1 O1 C1 C6 52.3(10) .
Ti1 O1 C1 C2 -129.3(7) .
O1 C1 C2 C3 174.8(4) .
C6 C1 C2 C3 -6.9(6) .
O1 C1 C2 C44 -3.6(5) .
C6 C1 C2 C44 174.8(4) .
C1 C2 C3 C4 1.0(6) .
C44 C2 C3 C4 179.2(4) .
C2 C3 C4 C5 4.4(6) .
C2 C3 C4 C7 -174.7(4) .
C3 C4 C5 C6 -4.2(6) .
C7 C4 C5 C6 174.9(4) .
C4 C5 C6 C1 -1.4(6) .
C4 C5 C6 C11 -179.2(4) .
O1 C1 C6 C5 -174.6(4) .
C2 C1 C6 C5 7.1(6) .
O1 C1 C6 C11 3.3(6) .
C2 C1 C6 C11 -175.0(4) .
C3 C4 C7 C10 122.5(6) .
C5 C4 C7 C10 -56.6(6) .
C3 C4 C7 C8 0.2(7) .
C5 C4 C7 C8 -178.9(5) .
C3 C4 C7 C9 -118.0(5) .
C5 C4 C7 C9 62.9(6) .
C5 C6 C11 C13 98.8(4) .
C1 C6 C11 C13 -79.0(5) .
Ti1 O2 C12 C13 -89.6(4) .
Ti1 O2 C12 C17 88.9(4) .
O2 C12 C13 C14 -178.4(4) .
C17 C12 C13 C14 3.1(6) .
O2 C12 C13 C11 4.9(6) .
C17 C12 C13 C11 -173.6(4) .
C6 C11 C13 C12 98.6(4) .
C6 C11 C13 C14 -78.0(4) .
C12 C13 C14 C15 -2.3(6) .
C11 C13 C14 C15 174.4(4) .
C13 C14 C15 C16 0.4(6) .
C13 C14 C15 C18 -176.4(4) .
C14 C15 C16 C17 0.7(6) .
C18 C15 C16 C17 177.6(4) .
C15 C16 C17 C12 0.0(6) .
C15 C16 C17 C22 -177.0(4) .
O2 C12 C17 C16 179.5(4) .
C13 C12 C17 C16 -2.0(6) .
O2 C12 C17 C22 -3.5(6) .
C13 C12 C17 C22 175.0(4) .
C16 C15 C18 C19 163.6(5) .
C14 C15 C18 C19 -19.7(6) .
C16 C15 C18 C20 43.0(6) .
C14 C15 C18 C20 -140.3(4) .
C16 C15 C18 C21 -73.7(5) .
C14 C15 C18 C21 103.0(5) .
C16 C17 C22 C24 78.2(5) .
C12 C17 C22 C24 -98.7(5) .
Ti1 O3 C23 C28 -114.1(7) .
Ti1 O3 C23 C24 65.4(8) .
O3 C23 C24 C25 171.5(3) .
C28 C23 C24 C25 -9.1(6) .
O3 C23 C24 C22 -10.9(5) .
C28 C23 C24 C22 168.6(4) .
C17 C22 C24 C25 -114.4(4) .
C17 C22 C24 C23 68.1(5) .
C23 C24 C25 C26 1.4(6) .
C22 C24 C25 C26 -176.2(4) .
C24 C25 C26 C27 5.6(6) .
C24 C25 C26 C29 -174.6(4) .
C25 C26 C27 C28 -5.4(6) .
C29 C26 C27 C28 174.8(4) .
O3 C23 C28 C27 -171.2(4) .
C24 C23 C28 C27 9.3(6) .
O3 C23 C28 C33 10.9(6) .
C24 C23 C28 C33 -168.6(4) .
C26 C27 C28 C23 -1.8(6) .
C26 C27 C28 C33 176.0(4) .
C25 C26 C29 C32 64.0(9) .
C27 C26 C29 C32 -116.2(8) .
C25 C26 C29 C30 -71.1(8) .
C27 C26 C29 C30 108.7(8) .
C25 C26 C29 C31 175.9(5) .
C27 C26 C29 C31 -4.3(7) .
C23 C28 C33 C35 -67.8(5) .
C27 C28 C33 C35 114.3(5) .
C45 O4 C34 C35 79.0(4) .
Ti1 O4 C34 C35 -86.0(3) .
C45 O4 C34 C39 -105.7(4) .
Ti1 O4 C34 C39 89.3(3) .
O4 C34 C35 C36 178.8(3) .
C39 C34 C35 C36 3.5(6) .
O4 C34 C35 C33 1.6(6) .
C39 C34 C35 C33 -173.7(3) .
C28 C33 C35 C36 -72.8(5) .
C28 C33 C35 C34 104.4(5) .
C34 C35 C36 C37 -1.1(6) .
C33 C35 C36 C37 176.3(4) .
C35 C36 C37 C38 -0.9(6) .
C35 C36 C37 C40 178.5(4) .
C36 C37 C38 C39 0.3(6) .
C40 C37 C38 C39 -179.0(4) .
C37 C38 C39 C34 2.1(6) .
C37 C38 C39 C44 -174.2(4) .
C35 C34 C39 C38 -4.0(5) .
O4 C34 C39 C38 -179.3(3) .
C35 C34 C39 C44 172.1(3) .
O4 C34 C39 C44 -3.2(5) .
C38 C37 C40 C43X -164.5(8) .
C36 C37 C40 C43X 16.2(9) .
C38 C37 C40 C41X 63.4(10) .
C36 C37 C40 C41X -115.9(9) .
C38 C37 C40 C43 -121.9(7) .
C36 C37 C40 C43 58.7(8) .
C38 C37 C40 C42 9.3(8) .
C36 C37 C40 C42 -170.1(7) .
C38 C37 C40 C41 125.3(7) .
C36 C37 C40 C41 -54.0(7) .
C38 C37 C40 C42X -49.0(9) .
C36 C37 C40 C42X 131.7(8) .
C3 C2 C44 C39 -101.0(4) .
C1 C2 C44 C39 77.3(5) .
C38 C39 C44 C2 74.1(4) .
C34 C39 C44 C2 -102.0(4) .
C34 O4 C45 C46 93.4(4) .
Ti1 O4 C45 C46 -104.0(3) .
O4 C45 C46 C47 176.3(3) .
C45 C46 C47 C48 -176.0(4) .
C46 C47 C48 C49 171.5(4) .
C47 C48 C49 C50 -174.7(4) .
C48 C49 C50 C51 -175.0(4) .
C49 C50 C51 C52 -173.5(4) .
C50 C51 C52 C53 73.8(5) .
C51 C52 C53 C54 -179.9(5) .
O3A Ti1A O1A C1A 158.8(8) .
O2A Ti1A O1A C1A 63.8(8) .
O4A Ti1A O1A C1A -122.6(8) .
Cl1A Ti1A O1A C1A -76.2(9) .
Cl1A Ti1A O1A C1A -32.2(8) 2_565
O1A Ti1A O2A C12A 50.4(3) .
O3A Ti1A O2A C12A -49.4(3) .
Cl1A Ti1A O2A C12A -138.9(3) .
Cl1A Ti1A O2A C12A 138.3(3) 2_565
O1A Ti1A O3A C23A -166.5(6) .
O2A Ti1A O3A C23A -71.1(6) .
O4A Ti1A O3A C23A 114.5(6) .
Cl1A Ti1A O3A C23A 25.3(6) .
Cl1A Ti1A O3A C23A 72.3(8) 2_565
Ti1A O1A C1A C6A -58.9(9) .
Ti1A O1A C1A C2A 121.7(7) .
O1A C1A C2A C3A 178.5(4) .
C6A C1A C2A C3A -0.9(6) .
O1A C1A C2A C44A -7.2(5) .
C6A C1A C2A C44A 173.4(3) .
C1A C2A C3A C4A -0.2(7) .
C44A C2A C3A C4A -174.2(5) .
C2A C3A C4A C5A 0.3(8) .
C2A C3A C4A C7A 178.7(7) .
C3A C4A C5A C6A 0.7(8) .
C7A C4A C5A C6A -177.8(7) .
C4A C5A C6A C1A -1.7(7) .
C4A C5A C6A C11A 173.6(5) .
O1A C1A C6A C5A -177.6(4) .
C2A C1A C6A C5A 1.8(6) .
O1A C1A C6A C11A 6.9(6) .
C2A C1A C6A C11A -173.7(4) .
C3A C4A C7A C10A 125.0(9) .
C5A C4A C7A C10A -56.6(11) .
C3A C4A C7A C8A -6.2(12) .
C5A C4A C7A C8A 172.2(7) .
C3A C4A C7A C9A -116.6(8) .
C5A C4A C7A C9A 61.8(9) .
C5A C6A C11A C13A 120.9(5) .
C1A C6A C11A C13A -63.9(5) .
Ti1A O2A C12A C13A -88.9(4) .
Ti1A O2A C12A C17A 89.1(4) .
O2A C12A C13A C14A -179.5(3) .
C17A C12A C13A C14A 2.6(5) .
O2A C12A C13A C11A 0.2(5) .
C17A C12A C13A C11A -177.7(3) .
C6A C11A C13A C12A 100.2(4) .
C6A C11A C13A C14A -80.2(5) .
C12A C13A C14A C15A -1.3(6) .
C11A C13A C14A C15A 179.0(3) .
C13A C14A C15A C16A 0.1(6) .
C13A C14A C15A C18A 177.8(4) .
C14A C15A C16A C17A -0.1(6) .
C18A C15A C16A C17A -177.8(4) .
C13A C12A C17A C16A -2.5(5) .
O2A C12A C17A C16A 179.5(3) .
C13A C12A C17A C22A 179.5(3) .
O2A C12A C17A C22A 1.5(5) .
C15A C16A C17A C12A 1.2(5) .
C15A C16A C17A C22A 179.3(3) .
C14A C15A C18A C19A -119.1(6) .
C16A C15A C18A C19A 58.5(6) .
C14A C15A C18A C21A 2.8(8) .
C16A C15A C18A C21A -179.6(6) .
C14A C15A C18A C20A 121.4(6) .
C16A C15A C18A C20A -61.0(6) .
C12A C17A C22A C24A -99.7(4) .
C16A C17A C22A C24A 82.4(4) .
Ti1A O3A C23A C24A 64.9(7) .
Ti1A O3A C23A C28A -114.4(6) .
O3A C23A C24A C25A -178.7(3) .
C28A C23A C24A C25A 0.6(5) .
O3A C23A C24A C22A -4.2(5) .
C28A C23A C24A C22A 175.1(3) .
C17A C22A C24A C25A -127.9(4) .
C17A C22A C24A C23A 57.9(5) .
C23A C24A C25A C26A 0.8(6) .
C22A C24A C25A C26A -173.6(4) .
C24A C25A C26A C27A -1.5(6) .
C24A C25A C26A C29A 178.0(4) .
C25A C26A C27A C28A 1.0(6) .
C29A C26A C27A C28A -178.6(4) .
C26A C27A C28A C23A 0.3(6) .
C26A C27A C28A C33A 172.1(4) .
O3A C23A C28A C27A 178.2(3) .
C24A C23A C28A C27A -1.1(5) .
O3A C23A C28A C33A 6.0(5) .
C24A C23A C28A C33A -173.3(3) .
C25A C26A C29A C32A 93.7(5) .
C27A C26A C29A C32A -86.8(6) .
C25A C26A C29A C30A -26.4(7) .
C27A C26A C29A C30A 153.1(5) .
C25A C26A C29A C31A -146.9(5) .
C27A C26A C29A C31A 32.6(6) .
C27A C28A C33A C35A 130.5(4) .
C23A C28A C33A C35A -57.7(5) .
C45A O4A C34A C39A -82.4(4) .
Ti1A O4A C34A C39A 87.9(3) .
C45A O4A C34A C35A 101.1(4) .
Ti1A O4A C34A C35A -88.6(3) .
C39A C34A C35A C36A 4.0(5) .
O4A C34A C35A C36A -179.6(3) .
C39A C34A C35A C33A -176.8(3) .
O4A C34A C35A C33A -0.4(5) .
C28A C33A C35A C34A 101.8(4) .
C28A C33A C35A C36A -79.0(4) .
C34A C35A C36A C37A -1.1(5) .
C33A C35A C36A C37A 179.7(3) .
C35A C36A C37A C38A -1.8(5) .
C35A C36A C37A C40A 175.3(3) .
C36A C37A C38A C39A 2.1(5) .
C40A C37A C38A C39A -174.9(3) .
C35A C34A C39A C38A -3.7(5) .
O4A C34A C39A C38A 179.9(3) .
C35A C34A C39A C44A 175.8(3) .
O4A C34A C39A C44A -0.6(5) .
C37A C38A C39A C34A 0.6(5) .
C37A C38A C39A C44A -178.9(3) .
C36A C37A C40A C43A 178.3(3) .
C38A C37A C40A C43A -4.7(5) .
C36A C37A C40A C42A -61.0(4) .
C38A C37A C40A C42A 115.9(4) .
C36A C37A C40A C41A 57.4(4) .
C38A C37A C40A C41A -125.7(4) .
C3A C2A C44A C39A -123.2(5) .
C1A C2A C44A C39A 62.8(5) .
C34A C39A C44A C2A -103.3(4) .
C38A C39A C44A C2A 76.1(4) .
C34A O4A C45A C46A -88.0(4) .
Ti1A O4A C45A C46A 104.4(4) .
O4A C45A C46A C47A -175.4(3) .
C45A C46A C47A C48A 175.5(4) .
C46A C47A C48A C49A -168.6(4) .
C47A C48A C49A C50A -179.9(4) .
C48A C49A C50A C51A 178.6(5) .
C49A C50A C51A C52A -179.0(7) .
C50A C51A C52A C53X 107(2) .
C50A C51A C52A C53A 74.3(14) .
C51A C52A C53A C54A 164.8(19) .
C51A C52A C53X C54X -125(4) .
